data_4123162
loop_
_publ_author_name
'Yamada, Michio'
'Kurihara, Hiroki'
'Suzuki, Mitsuaki'
'Saito, Masayoshi'
'Slanina, Zdenek'
'Uhlik, Filip'
'Aizawa, Toshihiro'
'Kato, Tatsuhisa'
'Olmstead, Marilyn M.'
'Balch, Alan L.'
'Maeda, Yutaka'
'Nagase, Shigeru'
'Lu, Xing'
'Akasaka, Takeshi'

_publ_section_title
;
 Hiding and recovering electrons in a dimetallic endohedral fullerene:
 air-stable products from radical additions.
;
_journal_issue 1
_journal_name_full 'Journal of the American Chemical Society'
_journal_page_first 232
_journal_page_last 238
_journal_paper_doi 10.1021/ja509956y
_journal_volume 137
_journal_year 2015
_chemical_formula_moiety 'La2 C95 N3 H10, 1.5(CS2)'
_chemical_formula_sum 'C96.5 H10 La2 N3 S3'
_chemical_formula_weight 1585.07
_chemical_name_common La2@D5h-C80(C3N3(C6H5)2)
_chemical_name_systematic
;
 ?
;
_space_group_crystal_system monoclinic
_space_group_IT_number 14
_space_group_name_Hall '-P 2ybc'
_space_group_name_H-M_alt 'P 1 21/c 1'
_symmetry_space_group_name_Hall '-P 2ybc'
_symmetry_space_group_name_H-M 'P 1 21/c 1'
_atom_sites_solution_hydrogens geom
_audit_creation_method SHELXL-2014
_cell_angle_alpha 90
_cell_angle_beta 112.174(5)
_cell_angle_gamma 90
_cell_formula_units_Z 4
_cell_length_a 23.242(11)
_cell_length_b 10.988(5)
_cell_length_c 22.219(10)
_cell_measurement_reflns_used 6539
_cell_measurement_temperature 90
_cell_measurement_theta_max 25.98
_cell_measurement_theta_min 4.30
_cell_volume 5255(4)
_computing_cell_refinement 'Bruker SAINT'
_computing_data_collection 'Bruker APEX2'
_computing_data_reduction 'Bruker SAINT'
_computing_molecular_graphics 'Bruker SHELXTL'
_computing_publication_material 'Bruker SHELXTL'
_computing_structure_refinement 'SHELXL-2014 (Sheldrick, 2014)'
_computing_structure_solution 'SHELXS-97 (Sheldrick, 2008)'
_diffrn_ambient_temperature 90
_diffrn_detector_area_resol_mean 8.333
_diffrn_measured_fraction_theta_full 0.982
_diffrn_measured_fraction_theta_max 0.980
_diffrn_measurement_device_type 'Bruker APEX-II CCD'
_diffrn_measurement_method '\f and \w scans'
_diffrn_radiation_monochromator graphite
_diffrn_radiation_source 'sealed tube'
_diffrn_radiation_type MoK\a
_diffrn_radiation_wavelength 0.71073
_diffrn_reflns_av_R_equivalents 0.1192
_diffrn_reflns_av_unetI/netI 0.1145
_diffrn_reflns_Laue_measured_fraction_full 0.982
_diffrn_reflns_Laue_measured_fraction_max 0.980
_diffrn_reflns_limit_h_max 30
_diffrn_reflns_limit_h_min -30
_diffrn_reflns_limit_k_max 14
_diffrn_reflns_limit_k_min -14
_diffrn_reflns_limit_l_max 28
_diffrn_reflns_limit_l_min -28
_diffrn_reflns_number 46953
_diffrn_reflns_point_group_measured_fraction_full 0.982
_diffrn_reflns_point_group_measured_fraction_max 0.980
_diffrn_reflns_theta_full 25.242
_diffrn_reflns_theta_max 27.483
_diffrn_reflns_theta_min 4.375
_exptl_absorpt_coefficient_mu 1.794
_exptl_absorpt_correction_T_max 0.9156
_exptl_absorpt_correction_T_min 0.6626
_exptl_absorpt_correction_type multi-scan
_exptl_absorpt_process_details SADABS-2008
_exptl_crystal_colour black
_exptl_crystal_density_diffrn 2.004
_exptl_crystal_description plate
_exptl_crystal_F_000 3088
_exptl_crystal_size_max 0.250
_exptl_crystal_size_mid 0.140
_exptl_crystal_size_min 0.050
_refine_diff_density_max 4.356
_refine_diff_density_min -2.850
_refine_diff_density_rms 0.266
_refine_ls_extinction_method none
_refine_ls_goodness_of_fit_ref 1.176
_refine_ls_hydrogen_treatment constr
_refine_ls_matrix_type full
_refine_ls_number_parameters 1622
_refine_ls_number_reflns 11803
_refine_ls_number_restraints 5069
_refine_ls_restrained_S_all 0.985
_refine_ls_R_factor_all 0.2144
_refine_ls_R_factor_gt 0.1652
_refine_ls_shift/su_max 0.000
_refine_ls_shift/su_mean 0.000
_refine_ls_structure_factor_coef Fsqd
_refine_ls_weighting_details 'w=1/[\s^2^(Fo^2^)+372.4605P] where P=(Fo^2^+2Fc^2^)/3'
_refine_ls_weighting_scheme calc
_refine_ls_wR_factor_gt 0.3419
_refine_ls_wR_factor_ref 0.3680
_reflns_Friedel_coverage 0.000
_reflns_number_gt 8020
_reflns_number_total 11803
_reflns_threshold_expression 'I > 2\s(I)'
_cod_data_source_file ja509956y_si_003.cif
_cod_data_source_block D5h
_cod_depositor_comments 'Adding full bibliography for 4123161--4123163.cif.'
_cod_original_formula_sum 'C96.50 H10 La2 N3 S3'
_cod_database_code 4123162
_shelx_space_group_comment
;
The symmetry employed for this shelxl refinement is uniquely defined
by the following loop, which should always be used as a source of
symmetry information in preference to the above space-group names.
They are only intended as comments.
;
_shelx_estimated_absorpt_t_min 0.663
_shelx_estimated_absorpt_t_max 0.916
_shelxl_version_number 2014-1

loop_
_space_group_symop_operation_xyz
'x, y, z'
'-x, y+1/2, -z+1/2'
'-x, -y, -z'
'x, -y-1/2, z-1/2'

loop_
_atom_site_label
_atom_site_type_symbol
_atom_site_fract_x
_atom_site_fract_y
_atom_site_fract_z
_atom_site_U_iso_or_equiv
_atom_site_adp_type
_atom_site_occupancy
_atom_site_site_symmetry_order
_atom_site_calc_flag
_atom_site_refinement_flags_posn
_atom_site_refinement_flags_adp
_atom_site_refinement_flags_occupancy
_atom_site_disorder_assembly
_atom_site_disorder_group
C1_1a C 0.1333(19) 0.572(2) 0.2177(10) 0.018(3) Uani 0.643(8) 1 d D U P A 1
C2_1a C 0.1252(10) 0.7007(16) 0.2212(8) 0.019(3) Uani 0.643(8) 1 d D U P A 1
C3_1a C 0.1734(10) 0.7389(18) 0.2807(9) 0.021(3) Uani 0.643(8) 1 d D U P A 1
C4_1a C 0.2098(11) 0.6356(18) 0.3132(18) 0.023(2) Uani 0.643(8) 1 d D U P A 1
C5_1a C 0.1814(9) 0.5291(17) 0.2764(9) 0.019(3) Uani 0.643(8) 1 d D U P A 1
C6_1a C 0.2210(6) 0.4357(13) 0.2743(6) 0.022(2) Uani 0.643(8) 1 d D U P A 1
C7_1a C 0.2046(9) 0.367(2) 0.2155(8) 0.023(3) Uani 0.643(8) 1 d D U P A 1
C8_1a C 0.1432(6) 0.3901(12) 0.1580(6) 0.023(2) Uani 0.643(8) 1 d D U P A 1
C9_1a C 0.1172(11) 0.5134(16) 0.1575(8) 0.018(3) Uani 0.643(8) 1 d D U P A 1
C10_1a C 0.0958(11) 0.5804(16) 0.0998(8) 0.017(3) Uani 0.643(8) 1 d D U P A 1
C11_1a C 0.0922(11) 0.7099(16) 0.1059(9) 0.014(3) Uani 0.643(8) 1 d D U P A 1
C12_1a C 0.1067(11) 0.7731(17) 0.1650(9) 0.017(3) Uani 0.643(8) 1 d D U P A 1
C13_1a C 0.1314(11) 0.8913(19) 0.1697(9) 0.021(4) Uani 0.643(8) 1 d D U P A 1
C14_1a C 0.1793(10) 0.9297(19) 0.2298(9) 0.022(4) Uani 0.643(8) 1 d D U P A 1
C15_1a C 0.2020(10) 0.8522(19) 0.2842(9) 0.022(3) Uani 0.643(8) 1 d D U P A 1
C16_1a C 0.2647(10) 0.863(2) 0.3263(14) 0.027(3) Uani 0.643(8) 1 d D U P A 1
C17_1a C 0.3013(10) 0.7605(18) 0.3582(12) 0.028(4) Uani 0.643(8) 1 d D U P A 1
C18_1a C 0.2746(10) 0.6452(17) 0.3425(13) 0.032(4) Uani 0.643(8) 1 d D U P A 1
C19_1a C 0.3132(10) 0.5429(19) 0.3538(16) 0.030(4) Uani 0.643(8) 1 d D U P A 1
C20_1a C 0.2844(8) 0.440(2) 0.3132(10) 0.028(4) Uani 0.643(8) 1 d D U P A 1
C21_1a C 0.3307(11) 0.386(4) 0.2933(17) 0.028(4) Uani 0.643(8) 1 d D U P A 1
C22_1a C 0.3152(10) 0.337(2) 0.2291(10) 0.026(4) Uani 0.643(8) 1 d D U P A 1
C23_1a C 0.2499(9) 0.325(4) 0.1911(9) 0.022(4) Uani 0.643(8) 1 d D U P A 1
C24_1a C 0.2272(9) 0.331(2) 0.1215(9) 0.020(3) Uani 0.643(8) 1 d D U P A 1
C25_1a C 0.1667(10) 0.385(2) 0.1014(9) 0.023(3) Uani 0.643(8) 1 d D U P A 1
C26_1a C 0.1475(15) 0.455(3) 0.0421(11) 0.021(4) Uani 0.643(8) 1 d D U P A 1
C27_1a C 0.1053(14) 0.552(2) 0.0410(10) 0.019(4) Uani 0.643(8) 1 d D U P A 1
C28_1a C 0.1049(12) 0.6654(19) 0.0078(10) 0.021(4) Uani 0.643(8) 1 d D U P A 1
C29_1a C 0.0997(13) 0.7608(19) 0.0501(10) 0.019(4) Uani 0.643(8) 1 d D U P A 1
C30_1a C 0.1306(12) 0.876(2) 0.0568(11) 0.022(4) Uani 0.643(8) 1 d D U P A 1
C31_1a C 0.1417(11) 0.944(2) 0.1157(9) 0.021(4) Uani 0.643(8) 1 d D U P A 1
C32_1a C 0.1953(10) 1.021(2) 0.1446(9) 0.022(4) Uani 0.643(8) 1 d D U P A 1
C33_1a C 0.2200(10) 1.011(2) 0.2140(9) 0.021(4) Uani 0.643(8) 1 d D U P A 1
C34_1a C 0.2861(10) 1.015(3) 0.2504(11) 0.024(4) Uani 0.643(8) 1 d D U P A 1
C35_1a C 0.3043(12) 0.947(3) 0.3101(13) 0.026(4) Uani 0.643(8) 1 d D U P A 1
C36_1a C 0.3664(12) 0.900(2) 0.3389(17) 0.029(4) Uani 0.643(8) 1 d D U P A 1
C37_1a C 0.3643(11) 0.779(2) 0.3631(17) 0.029(4) Uani 0.643(8) 1 d D U P A 1
C38_1a C 0.4033(13) 0.6775(19) 0.3611(16) 0.033(5) Uani 0.643(8) 1 d D U P A 1
C39_1a C 0.3749(11) 0.5586(19) 0.3546(12) 0.031(4) Uani 0.643(8) 1 d D U P A 1
C40_1a C 0.3869(11) 0.456(2) 0.3206(12) 0.032(4) Uani 0.643(8) 1 d D U P A 1
C41_1a C 0.4262(14) 0.481(2) 0.2866(13) 0.032(4) Uani 0.643(8) 1 d D U P A 1
C42_1a C 0.4131(12) 0.422(2) 0.2258(12) 0.032(4) Uani 0.643(8) 1 d D U P A 1
C43_1a C 0.3575(10) 0.352(2) 0.1959(9) 0.030(4) Uani 0.643(8) 1 d D U P A 1
C44_1a C 0.3349(10) 0.357(2) 0.1264(9) 0.024(4) Uani 0.643(8) 1 d D U P A 1
C45_1a C 0.2699(9) 0.343(3) 0.0899(11) 0.019(4) Uani 0.643(8) 1 d D U P A 1
C46_1a C 0.2497(12) 0.414(3) 0.0315(15) 0.023(4) Uani 0.643(8) 1 d D U P A 1
C47_1a C 0.1899(14) 0.474(3) 0.0082(14) 0.021(4) Uani 0.643(8) 1 d D U P A 1
C48_1a C 0.1883(11) 0.587(2) -0.0263(17) 0.021(4) Uani 0.643(8) 1 d D U P A 1
C49_1a C 0.1468(12) 0.684(2) -0.0248(13) 0.022(4) Uani 0.643(8) 1 d D U P A 1
C50_1a C 0.1789(11) 0.799(2) -0.0161(13) 0.023(4) Uani 0.643(8) 1 d D U P A 1
C51_1a C 0.1726(11) 0.898(2) 0.0232(11) 0.020(4) Uani 0.643(8) 1 d D U P A 1
C52_1a C 0.2243(10) 0.980(2) 0.0491(9) 0.020(3) Uani 0.643(8) 1 d D U P A 1
C53_1a C 0.2361(9) 1.034(2) 0.1111(9) 0.020(3) Uani 0.643(8) 1 d D U P A 1
C54_1a C 0.3013(10) 1.045(2) 0.1476(9) 0.022(4) Uani 0.643(8) 1 d D U P A 1
C55_1a C 0.3288(10) 1.033(3) 0.2174(10) 0.023(4) Uani 0.643(8) 1 d D U P A 1
C56_1a C 0.3892(13) 0.978(3) 0.2489(13) 0.029(4) Uani 0.643(8) 1 d D U P A 1
C57_1a C 0.4106(17) 0.910(3) 0.3086(17) 0.031(5) Uani 0.643(8) 1 d D U P A 1
C58_1a C 0.451(2) 0.816(3) 0.3011(16) 0.034(5) Uani 0.643(8) 1 d D U P A 1
C59_1a C 0.4459(15) 0.698(2) 0.3275(16) 0.034(5) Uani 0.643(8) 1 d D U P A 1
C60_1a C 0.4561(15) 0.597(2) 0.2909(12) 0.033(4) Uani 0.643(8) 1 d D U P A 1
C61_1a C 0.4618(15) 0.609(2) 0.2286(12) 0.033(4) Uani 0.643(8) 1 d D U P A 1
C62_1a C 0.4359(13) 0.503(2) 0.1896(10) 0.033(4) Uani 0.643(8) 1 d D U P A 1
C63_1a C 0.4073(12) 0.512(2) 0.1214(10) 0.031(4) Uani 0.643(8) 1 d D U P A 1
C64_1a C 0.3568(11) 0.436(2) 0.0881(11) 0.028(4) Uani 0.643(8) 1 d D U P A 1
C65_1a C 0.3050(12) 0.472(2) 0.0310(14) 0.026(4) Uani 0.643(8) 1 d D U P A 1
C66_1a C 0.3043(10) 0.5897(19) 0.0063(13) 0.029(4) Uani 0.643(8) 1 d D U P A 1
C67_1a C 0.2455(10) 0.645(2) -0.0215(14) 0.025(4) Uani 0.643(8) 1 d D U P A 1
C68_1a C 0.2388(10) 0.774(2) -0.0175(14) 0.024(4) Uani 0.643(8) 1 d D U P A 1
C69_1a C 0.2897(10) 0.850(2) 0.0138(11) 0.025(3) Uani 0.643(8) 1 d D U P A 1
C70_1a C 0.2840(10) 0.953(2) 0.0478(11) 0.025(3) Uani 0.643(8) 1 d D U P A 1
C71_1a C 0.3313(10) 0.994(2) 0.1072(10) 0.024(4) Uani 0.643(8) 1 d D U P A 1
C72_1a C 0.3868(12) 0.928(2) 0.1361(11) 0.032(4) Uani 0.643(8) 1 d D U P A 1
C73_1a C 0.4146(16) 0.927(3) 0.2045(12) 0.032(4) Uani 0.643(8) 1 d D U P A 1
C74_1a C 0.4498(17) 0.821(2) 0.2359(13) 0.033(4) Uani 0.643(8) 1 d D U P A 1
C75_1a C 0.4584(15) 0.723(2) 0.1992(11) 0.033(4) Uani 0.643(8) 1 d D U P A 1
C76_1a C 0.4324(13) 0.731(2) 0.1310(10) 0.030(3) Uani 0.643(8) 1 d D U P A 1
C77_1a C 0.4081(11) 0.624(2) 0.0917(11) 0.029(4) Uani 0.643(8) 1 d D U P A 1
C78_1a C 0.3563(10) 0.6653(19) 0.0351(11) 0.026(3) Uani 0.643(8) 1 d D U P A 1
C79_1a C 0.3479(10) 0.794(2) 0.0376(11) 0.024(3) Uani 0.643(8) 1 d D U P A 1
C80_1a C 0.3955(12) 0.834(2) 0.0979(10) 0.028(3) Uani 0.643(8) 1 d D U P A 1
C1_2b C 0.2509(16) 0.325(7) 0.2008(14) 0.024(5) Uani 0.357(8) 1 d D U P A 2
C2_2b C 0.3082(16) 0.316(4) 0.1909(15) 0.022(5) Uani 0.357(8) 1 d D U P A 2
C3_2b C 0.3576(16) 0.354(4) 0.2494(15) 0.022(5) Uani 0.357(8) 1 d D U P A 2
C4_2b C 0.3310(19) 0.398(6) 0.294(3) 0.024(5) Uani 0.357(8) 1 d D U P A 2
C5_2b C 0.2668(13) 0.363(3) 0.2669(16) 0.024(4) Uani 0.357(8) 1 d D U P A 2
C6_2b C 0.2210(6) 0.4357(13) 0.2743(6) 0.022(2) Uani 0.357(8) 1 d D U P A 2
C7_2b C 0.1628(13) 0.458(3) 0.2238(11) 0.023(4) Uani 0.357(8) 1 d D U P A 2
C8_2b C 0.1432(6) 0.3901(12) 0.1580(6) 0.023(2) Uani 0.357(8) 1 d D U P A 2
C9_2b C 0.1992(13) 0.354(4) 0.1453(15) 0.025(5) Uani 0.357(8) 1 d D U P A 2
C10_2b C 0.1955(17) 0.373(4) 0.0816(15) 0.024(5) Uani 0.357(8) 1 d D U P A 2
C11_2b C 0.2566(16) 0.354(6) 0.081(2) 0.022(5) Uani 0.357(8) 1 d D U P A 2
C12_2b C 0.3144(15) 0.332(4) 0.1310(16) 0.021(5) Uani 0.357(8) 1 d D U P A 2
C13_2b C 0.3649(17) 0.394(4) 0.1253(16) 0.027(5) Uani 0.357(8) 1 d D U P A 2
C14_2b C 0.4107(19) 0.432(4) 0.1863(15) 0.027(5) Uani 0.357(8) 1 d D U P A 2
C15_2b C 0.407(2) 0.424(4) 0.2481(17) 0.025(5) Uani 0.357(8) 1 d D U P A 2
C16_2b C 0.436(2) 0.516(4) 0.294(2) 0.026(5) Uani 0.357(8) 1 d D U P A 2
C17_2b C 0.4072(18) 0.547(3) 0.338(2) 0.025(5) Uani 0.357(8) 1 d D U P A 2
C18_2b C 0.3516(16) 0.495(3) 0.338(2) 0.025(5) Uani 0.357(8) 1 d D U P A 2
C19_2b C 0.3070(15) 0.567(3) 0.350(3) 0.024(5) Uani 0.357(8) 1 d D U P A 2
C20_2b C 0.2435(16) 0.527(3) 0.3228(15) 0.023(4) Uani 0.357(8) 1 d D U P A 2
C21_2b C 0.217(2) 0.647(3) 0.317(3) 0.023(2) Uani 0.357(8) 1 d D U P A 2
C22_2b C 0.1610(18) 0.679(3) 0.2634(18) 0.022(4) Uani 0.357(8) 1 d D U P A 2
C23_2b C 0.135(4) 0.576(3) 0.2215(17) 0.022(5) Uani 0.357(8) 1 d D U P A 2
C24_2b C 0.107(2) 0.605(3) 0.1535(16) 0.021(5) Uani 0.357(8) 1 d D U P A 2
C25_2b C 0.112(2) 0.500(2) 0.1170(14) 0.022(4) Uani 0.357(8) 1 d D U P A 2
C26_2b C 0.111(3) 0.528(4) 0.0528(19) 0.023(5) Uani 0.357(8) 1 d D U P A 2
C27_2b C 0.149(3) 0.446(6) 0.034(2) 0.025(5) Uani 0.357(8) 1 d D U P A 2
C28_2b C 0.186(2) 0.483(5) -0.003(3) 0.024(5) Uani 0.357(8) 1 d D U P A 2
C29_2b C 0.248(2) 0.438(5) 0.029(3) 0.025(5) Uani 0.357(8) 1 d D U P A 2
C30_2b C 0.3005(18) 0.503(4) 0.024(3) 0.026(5) Uani 0.357(8) 1 d D U P A 2
C31_2b C 0.3609(18) 0.472(4) 0.0718(18) 0.026(5) Uani 0.357(8) 1 d D U P A 2
C32_2b C 0.411(2) 0.556(3) 0.1020(17) 0.027(5) Uani 0.357(8) 1 d D U P A 2
C33_2b C 0.441(2) 0.534(4) 0.1703(17) 0.029(5) Uani 0.357(8) 1 d D U P A 2
C34_2b C 0.463(3) 0.639(3) 0.2116(17) 0.028(5) Uani 0.357(8) 1 d D U P A 2
C35_2b C 0.463(3) 0.622(4) 0.2761(19) 0.026(5) Uani 0.357(8) 1 d D U P A 2
C36_2b C 0.458(3) 0.714(4) 0.320(2) 0.026(5) Uani 0.357(8) 1 d D U P A 2
C37_2b C 0.419(2) 0.674(3) 0.353(3) 0.027(5) Uani 0.357(8) 1 d D U P A 2
C38_2b C 0.3764(18) 0.753(3) 0.369(3) 0.025(5) Uani 0.357(8) 1 d D U P A 2
C39_2b C 0.3216(15) 0.692(3) 0.369(2) 0.024(5) Uani 0.357(8) 1 d D U P A 2
C40_2b C 0.2606(16) 0.744(3) 0.3449(18) 0.023(4) Uani 0.357(8) 1 d D U P A 2
C41_2b C 0.2558(19) 0.860(4) 0.315(3) 0.027(3) Uani 0.357(8) 1 d D U P A 2
C42_2b C 0.1963(17) 0.898(3) 0.2690(18) 0.024(5) Uani 0.357(8) 1 d D U P A 2
C43_2b C 0.1522(18) 0.802(3) 0.2389(15) 0.023(5) Uani 0.357(8) 1 d D U P A 2
C44_2b C 0.121(2) 0.823(4) 0.1700(15) 0.024(5) Uani 0.357(8) 1 d D U P A 2
C45_2b C 0.090(2) 0.724(3) 0.1288(18) 0.020(5) Uani 0.357(8) 1 d D U P A 2
C46_2b C 0.094(3) 0.746(3) 0.0669(19) 0.021(5) Uani 0.357(8) 1 d D U P A 2
C47_2b C 0.105(2) 0.652(3) 0.027(2) 0.022(5) Uani 0.357(8) 1 d D U P A 2
C48_2b C 0.138(2) 0.691(4) -0.013(2) 0.022(5) Uani 0.357(8) 1 d D U P A 2
C49_2b C 0.176(2) 0.603(4) -0.029(3) 0.021(5) Uani 0.357(8) 1 d D U P A 2
C50_2b C 0.2299(18) 0.669(3) -0.029(3) 0.023(5) Uani 0.357(8) 1 d D U P A 2
C51_2b C 0.2931(17) 0.626(3) -0.003(3) 0.028(5) Uani 0.357(8) 1 d D U P A 2
C52_2b C 0.3437(17) 0.711(3) 0.025(2) 0.026(3) Uani 0.357(8) 1 d D U P A 2
C53_2b C 0.4006(19) 0.677(3) 0.0770(18) 0.027(4) Uani 0.357(8) 1 d D U P A 2
C54_2b C 0.424(2) 0.781(4) 0.1185(17) 0.030(3) Uani 0.357(8) 1 d D U P A 2
C55_2b C 0.454(3) 0.764(3) 0.1878(17) 0.029(5) Uani 0.357(8) 1 d D U P A 2
C56_2b C 0.447(3) 0.856(4) 0.231(2) 0.026(5) Uani 0.357(8) 1 d D U P A 2
C57_2b C 0.447(4) 0.835(5) 0.295(3) 0.026(5) Uani 0.357(8) 1 d D U P A 2
C58_2b C 0.405(3) 0.926(6) 0.301(3) 0.025(5) Uani 0.357(8) 1 d D U P A 2
C59_2b C 0.374(2) 0.873(4) 0.340(3) 0.025(5) Uani 0.357(8) 1 d D U P A 2
C60_2b C 0.3113(19) 0.923(5) 0.318(3) 0.026(5) Uani 0.357(8) 1 d D U P A 2
C61_2b C 0.2806(18) 1.000(5) 0.263(2) 0.025(5) Uani 0.357(8) 1 d D U P A 2
C62_2b C 0.2147(19) 0.983(4) 0.2308(16) 0.024(5) Uani 0.357(8) 1 d D U P A 2
C63_2b C 0.1847(18) 0.997(4) 0.1632(15) 0.023(5) Uani 0.357(8) 1 d D U P A 2
C64_2b C 0.134(2) 0.919(4) 0.1328(17) 0.023(5) Uani 0.357(8) 1 d D U P A 2
C65_2b C 0.122(2) 0.865(4) 0.0706(19) 0.021(5) Uani 0.357(8) 1 d D U P A 2
C66_2b C 0.158(2) 0.896(4) 0.035(2) 0.019(5) Uani 0.357(8) 1 d D U P A 2
C67_2b C 0.166(2) 0.810(4) -0.008(2) 0.021(5) Uani 0.357(8) 1 d D U P A 2
C68_2b C 0.2237(18) 0.796(4) -0.016(3) 0.022(5) Uani 0.357(8) 1 d D U P A 2
C69_2b C 0.2711(16) 0.881(4) 0.014(2) 0.025(3) Uani 0.357(8) 1 d D U P A 2
C70_2b C 0.3321(17) 0.838(3) 0.0316(19) 0.024(3) Uani 0.357(8) 1 d D U P A 2
C71_2b C 0.380(2) 0.878(4) 0.0906(18) 0.028(3) Uani 0.357(8) 1 d D U P A 2
C72_2b C 0.3703(19) 0.962(4) 0.1330(18) 0.026(5) Uani 0.357(8) 1 d D U P A 2
C73_2b C 0.404(3) 0.952(5) 0.2003(18) 0.026(5) Uani 0.357(8) 1 d D U P A 2
C74_2b C 0.376(2) 0.999(5) 0.244(2) 0.024(5) Uani 0.357(8) 1 d D U P A 2
C75_2b C 0.3138(17) 1.034(5) 0.2244(18) 0.022(5) Uani 0.357(8) 1 d D U P A 2
C76_2b C 0.2825(16) 1.047(5) 0.1571(17) 0.022(5) Uani 0.357(8) 1 d D U P A 2
C77_2b C 0.2166(17) 1.031(4) 0.1235(15) 0.020(3) Uani 0.357(8) 1 d D U P A 2
C78_2b C 0.2042(17) 0.985(4) 0.0591(17) 0.020(3) Uani 0.357(8) 1 d D U P A 2
C79_2b C 0.2629(17) 0.974(4) 0.0531(19) 0.025(3) Uani 0.357(8) 1 d D U P A 2
C80_2b C 0.3110(17) 1.013(4) 0.1122(18) 0.026(5) Uani 0.357(8) 1 d D U P A 2
C81 C 0.0954(7) 0.2903(13) 0.1498(7) 0.017(3) Uani 1 1 d D U . . .
N1 N 0.0628(7) 0.2604(12) 0.0894(6) 0.021(2) Uani 1 1 d . U . . .
N2 N 0.0200(6) 0.1715(12) 0.0793(6) 0.020(3) Uani 1 1 d . U . . .
C82 C 0.0139(7) 0.1172(14) 0.1292(7) 0.017(3) Uani 1 1 d . . . . .
C83 C 0.0511(7) 0.1501(13) 0.1939(7) 0.014(3) Uani 1 1 d . . . . .
N3 N 0.0924(6) 0.2396(12) 0.2032(6) 0.021(3) Uani 1 1 d . . . . .
C84 C -0.0355(7) 0.0211(13) 0.1087(6) 0.014(3) Uani 1 1 d . . . . .
C85 C -0.0367(7) -0.0603(13) 0.0617(6) 0.015(3) Uani 1 1 d . U . . .
H85 H -0.0051 -0.0565 0.0444 0.018 Uiso 1 1 calc R U . . .
C86 C -0.0820(7) -0.1471(14) 0.0390(7) 0.018(3) Uani 1 1 d . U . . .
H86 H -0.0811 -0.2047 0.0074 0.021 Uiso 1 1 calc R U . . .
C87 C -0.1298(7) -0.1497(14) 0.0629(7) 0.018(3) Uani 1 1 d . U . . .
H87 H -0.1626 -0.2073 0.0468 0.022 Uiso 1 1 calc R U . . .
C88 C -0.1287(7) -0.0665(14) 0.1107(7) 0.018(3) Uani 1 1 d . . . . .
H88 H -0.1604 -0.0694 0.1280 0.022 Uiso 1 1 calc R U . . .
C89 C -0.0827(7) 0.0195(15) 0.1333(7) 0.019(3) Uani 1 1 d . . . . .
H89 H -0.0829 0.0770 0.1651 0.023 Uiso 1 1 calc R U . . .
C90 C 0.0456(8) 0.0899(14) 0.2497(7) 0.019(3) Uani 1 1 d . . . . .
C91 C 0.0417(7) -0.0337(14) 0.2546(7) 0.018(3) Uani 1 1 d . . . . .
H91 H 0.0413 -0.0839 0.2197 0.022 Uiso 1 1 calc R U . . .
C92 C 0.0383(7) -0.0869(15) 0.3096(7) 0.019(3) Uani 1 1 d . . . . .
H92 H 0.0378 -0.1730 0.3132 0.023 Uiso 1 1 calc R U . . .
C93 C 0.0357(8) -0.0145(14) 0.3596(7) 0.021(3) Uani 1 1 d . . . . .
H93 H 0.0304 -0.0501 0.3961 0.025 Uiso 1 1 calc R U . . .
C94 C 0.0408(8) 0.1096(14) 0.3555(7) 0.021(3) Uani 1 1 d . . . . .
H94 H 0.0404 0.1591 0.3904 0.025 Uiso 1 1 calc R U . . .
C95 C 0.0466(8) 0.1639(16) 0.3023(8) 0.024(3) Uani 1 1 d . . . . .
H95 H 0.0511 0.2497 0.3008 0.028 Uiso 1 1 calc R U . . .
S1 S 0.2139(3) 0.1513(5) 0.3574(3) 0.0462(13) Uani 1 1 d . . . . .
S2 S 0.3077(4) 0.3121(6) 0.4617(3) 0.0621(19) Uani 1 1 d . . . . .
C96 C 0.2613(11) 0.2301(17) 0.4087(10) 0.040(5) Uani 1 1 d . . . . .
C97 C 0.5000 0.0000 0.0000 0.56(4) Uani 1 2 d DS U P . .
S3 S 0.4503(11) 0.050(5) 0.022(2) 0.57(4) Uani 1 1 d D U . . .
La1_c La 0.21042(12) 0.6565(2) 0.09052(11) 0.0138(5) Uani 0.542(3) 1 d . . P B 3
La2_c La 0.33432(11) 0.7682(2) 0.24320(10) 0.0189(5) Uani 0.542(3) 1 d . . P B 3
La3_d La 0.2257(3) 0.6196(4) 0.0873(2) 0.0138(5) Uani 0.327(3) 1 d . . P C 4
La4_d La 0.3530(2) 0.7286(4) 0.23847(19) 0.0189(5) Uani 0.327(3) 1 d . . P C 4
La5_e La 0.2898(7) 0.7815(10) 0.1060(7) 0.043(3) Uani 0.102(2) 1 d . . P D 5
La6_e La 0.2584(6) 0.6447(11) 0.2433(6) 0.039(3) Uani 0.102(2) 1 d . . P D 5
La7_f La 0.249(2) 0.631(4) 0.103(2) 0.022(10) Uiso 0.029(3) 1 d . . P E 6
La8_f La 0.372(2) 0.761(4) 0.257(2) 0.024(9) Uiso 0.029(3) 1 d . . P E 6

loop_
_atom_site_aniso_label
_atom_site_aniso_U_11
_atom_site_aniso_U_22
_atom_site_aniso_U_33
_atom_site_aniso_U_23
_atom_site_aniso_U_13
_atom_site_aniso_U_12
C1_1a 0.025(6) 0.019(6) 0.019(6) -0.004(5) 0.017(5) -0.006(6)
C2_1a 0.026(6) 0.018(6) 0.020(6) -0.009(6) 0.017(5) -0.003(6)
C3_1a 0.030(6) 0.020(6) 0.020(6) -0.007(6) 0.017(5) -0.004(6)
C4_1a 0.034(5) 0.022(5) 0.019(4) -0.004(4) 0.016(4) -0.005(4)
C5_1a 0.030(5) 0.019(5) 0.017(5) 0.000(5) 0.019(5) -0.009(5)
C6_1a 0.034(4) 0.020(4) 0.016(4) 0.008(4) 0.016(4) -0.005(4)
C7_1a 0.034(6) 0.019(6) 0.020(5) 0.008(5) 0.014(5) -0.004(5)
C8_1a 0.034(5) 0.018(5) 0.019(4) 0.003(4) 0.011(4) -0.006(4)
C9_1a 0.024(6) 0.018(6) 0.018(6) -0.005(5) 0.015(5) -0.004(6)
C10_1a 0.018(6) 0.020(7) 0.016(6) -0.005(6) 0.011(5) -0.005(6)
C11_1a 0.019(6) 0.013(6) 0.016(6) -0.005(6) 0.013(6) 0.003(6)
C12_1a 0.023(6) 0.012(6) 0.021(6) -0.004(6) 0.013(5) 0.002(6)
C13_1a 0.029(7) 0.016(7) 0.023(6) -0.004(6) 0.015(6) 0.004(6)
C14_1a 0.033(7) 0.017(6) 0.022(6) -0.008(6) 0.017(6) 0.001(6)
C15_1a 0.034(6) 0.018(6) 0.020(6) -0.007(6) 0.018(6) -0.004(6)
C16_1a 0.037(5) 0.022(5) 0.023(5) -0.009(5) 0.011(4) -0.005(5)
C17_1a 0.034(7) 0.023(7) 0.024(6) -0.007(6) 0.008(6) -0.004(6)
C18_1a 0.035(7) 0.018(6) 0.029(6) -0.004(6) -0.004(6) -0.005(6)
C19_1a 0.038(7) 0.019(7) 0.023(7) 0.005(6) 0.002(6) -0.003(6)
C20_1a 0.038(6) 0.020(6) 0.022(6) 0.008(5) 0.009(5) -0.002(6)
C21_1a 0.038(7) 0.017(7) 0.025(7) 0.008(6) 0.006(6) 0.003(6)
C22_1a 0.037(7) 0.019(7) 0.023(6) 0.010(6) 0.013(6) 0.003(6)
C23_1a 0.035(7) 0.018(6) 0.017(6) 0.006(6) 0.016(6) -0.001(6)
C24_1a 0.033(7) 0.016(6) 0.019(6) 0.001(6) 0.020(6) -0.003(6)
C25_1a 0.035(7) 0.016(6) 0.020(6) -0.004(6) 0.015(6) -0.007(6)
C26_1a 0.031(7) 0.020(7) 0.015(6) -0.006(6) 0.012(6) -0.005(6)
C27_1a 0.023(7) 0.019(7) 0.013(6) -0.005(6) 0.006(6) -0.009(6)
C28_1a 0.023(7) 0.019(7) 0.014(6) -0.001(6) 0.000(6) -0.003(6)
C29_1a 0.020(7) 0.017(7) 0.017(7) -0.002(6) 0.003(6) 0.004(6)
C30_1a 0.025(7) 0.017(7) 0.021(7) 0.004(6) 0.007(6) 0.003(6)
C31_1a 0.030(7) 0.016(7) 0.019(7) 0.003(6) 0.013(6) 0.004(6)
C32_1a 0.035(7) 0.015(6) 0.020(7) 0.002(6) 0.014(6) 0.005(6)
C33_1a 0.035(7) 0.015(7) 0.019(7) -0.008(6) 0.017(6) 0.004(6)
C34_1a 0.041(7) 0.014(7) 0.020(7) -0.005(6) 0.016(6) 0.001(6)
C35_1a 0.037(7) 0.019(7) 0.022(7) -0.012(6) 0.010(6) 0.001(6)
C36_1a 0.034(7) 0.023(7) 0.027(7) -0.008(7) 0.008(6) -0.003(7)
C37_1a 0.031(7) 0.023(7) 0.029(7) -0.004(6) 0.008(6) -0.005(7)
C38_1a 0.034(7) 0.027(7) 0.032(7) 0.005(6) 0.003(7) -0.003(7)
C39_1a 0.037(7) 0.022(7) 0.025(7) 0.007(6) 0.003(6) -0.005(7)
C40_1a 0.038(7) 0.020(7) 0.029(7) 0.008(6) 0.001(6) 0.002(6)
C41_1a 0.030(7) 0.025(7) 0.035(7) 0.009(7) 0.004(6) 0.003(7)
C42_1a 0.031(7) 0.027(7) 0.034(7) 0.003(7) 0.009(7) 0.008(6)
C43_1a 0.035(7) 0.025(7) 0.029(7) 0.003(6) 0.012(6) 0.009(6)
C44_1a 0.036(7) 0.019(7) 0.025(6) 0.001(6) 0.022(6) 0.003(6)
C45_1a 0.034(7) 0.012(7) 0.019(6) 0.001(6) 0.021(6) 0.001(6)
C46_1a 0.036(7) 0.017(7) 0.021(7) -0.002(7) 0.018(6) -0.002(7)
C47_1a 0.034(7) 0.018(7) 0.015(7) -0.003(6) 0.014(6) -0.002(6)
C48_1a 0.031(7) 0.019(7) 0.014(6) -0.005(6) 0.010(6) -0.003(6)
C49_1a 0.031(7) 0.019(7) 0.012(7) 0.003(6) 0.005(6) -0.005(7)
C50_1a 0.035(8) 0.020(7) 0.011(6) 0.006(6) 0.005(6) 0.000(7)
C51_1a 0.031(7) 0.017(6) 0.011(6) 0.004(6) 0.006(6) 0.001(6)
C52_1a 0.035(6) 0.016(5) 0.014(5) 0.010(4) 0.014(5) 0.001(5)
C53_1a 0.034(6) 0.014(5) 0.018(5) 0.009(5) 0.016(5) 0.000(5)
C54_1a 0.037(7) 0.010(6) 0.024(6) 0.004(6) 0.019(6) -0.003(6)
C55_1a 0.039(7) 0.011(6) 0.022(7) 0.000(6) 0.016(6) -0.003(7)
C56_1a 0.035(8) 0.019(7) 0.031(7) -0.001(7) 0.010(7) -0.001(7)
C57_1a 0.031(7) 0.025(8) 0.034(7) -0.001(7) 0.008(7) -0.005(7)
C58_1a 0.028(7) 0.027(8) 0.040(8) 0.001(7) 0.004(7) -0.008(7)
C59_1a 0.030(7) 0.029(8) 0.036(7) 0.007(7) 0.004(7) -0.007(7)
C60_1a 0.026(7) 0.028(8) 0.038(7) 0.010(7) 0.005(7) -0.001(7)
C61_1a 0.029(7) 0.028(7) 0.041(7) 0.006(7) 0.012(7) 0.002(7)
C62_1a 0.031(7) 0.031(7) 0.038(7) 0.002(7) 0.014(6) 0.006(7)
C63_1a 0.035(7) 0.029(7) 0.035(7) 0.001(6) 0.020(6) 0.004(7)
C64_1a 0.037(7) 0.025(7) 0.030(7) -0.002(6) 0.023(6) 0.003(6)
C65_1a 0.038(7) 0.023(7) 0.025(7) -0.001(7) 0.022(6) -0.001(7)
C66_1a 0.040(7) 0.027(7) 0.025(6) -0.002(6) 0.018(6) -0.002(7)
C67_1a 0.036(7) 0.026(7) 0.015(6) -0.002(6) 0.013(6) 0.001(7)
C68_1a 0.038(7) 0.024(7) 0.012(6) 0.003(6) 0.010(6) 0.003(6)
C69_1a 0.037(6) 0.024(6) 0.020(4) 0.010(5) 0.018(5) 0.000(5)
C70_1a 0.037(6) 0.019(5) 0.021(5) 0.012(4) 0.016(5) -0.001(5)
C71_1a 0.037(7) 0.013(6) 0.029(6) 0.007(6) 0.019(6) -0.005(6)
C72_1a 0.036(7) 0.019(7) 0.039(7) 0.002(6) 0.013(6) -0.004(6)
C73_1a 0.033(7) 0.020(8) 0.041(7) 0.001(7) 0.011(7) -0.001(7)
C74_1a 0.030(7) 0.025(8) 0.041(7) 0.003(7) 0.010(7) -0.004(7)
C75_1a 0.032(7) 0.028(7) 0.040(7) 0.008(7) 0.014(6) -0.003(7)
C76_1a 0.035(5) 0.027(6) 0.033(5) 0.007(5) 0.018(5) -0.001(5)
C77_1a 0.035(7) 0.028(7) 0.034(7) 0.004(6) 0.022(6) 0.001(7)
C78_1a 0.034(5) 0.030(6) 0.026(5) 0.005(5) 0.024(4) 0.000(5)
C79_1a 0.034(6) 0.028(6) 0.023(5) 0.008(5) 0.024(5) 0.001(5)
C80_1a 0.035(6) 0.025(6) 0.030(5) 0.007(5) 0.020(5) -0.002(5)
C1_2b 0.036(8) 0.016(8) 0.021(8) 0.004(7) 0.012(7) 0.000(7)
C2_2b 0.033(8) 0.015(8) 0.021(8) 0.003(7) 0.014(7) 0.004(7)
C3_2b 0.033(8) 0.018(8) 0.018(8) 0.009(7) 0.013(7) 0.004(8)
C4_2b 0.036(8) 0.020(8) 0.019(8) 0.008(7) 0.012(7) 0.001(8)
C5_2b 0.037(7) 0.019(7) 0.018(6) 0.008(6) 0.013(6) -0.002(6)
C6_2b 0.034(4) 0.020(4) 0.016(4) 0.008(4) 0.016(4) -0.005(4)
C7_2b 0.034(7) 0.018(6) 0.019(6) 0.003(6) 0.013(6) -0.004(6)
C8_2b 0.034(5) 0.018(5) 0.019(4) 0.003(4) 0.011(4) -0.006(4)
C9_2b 0.036(8) 0.015(7) 0.024(7) -0.001(7) 0.012(7) -0.002(7)
C10_2b 0.036(8) 0.012(8) 0.024(8) -0.005(7) 0.011(7) -0.001(8)
C11_2b 0.035(8) 0.011(8) 0.023(8) -0.007(8) 0.014(8) 0.004(8)
C12_2b 0.032(8) 0.013(8) 0.024(8) -0.002(7) 0.018(7) 0.005(8)
C13_2b 0.033(8) 0.020(8) 0.030(8) 0.002(8) 0.014(8) 0.007(8)
C14_2b 0.032(8) 0.022(8) 0.029(8) 0.007(8) 0.014(8) 0.007(8)
C15_2b 0.031(8) 0.024(8) 0.023(8) 0.007(8) 0.014(7) 0.006(8)
C16_2b 0.030(8) 0.024(9) 0.024(8) 0.005(8) 0.011(7) 0.007(8)
C17_2b 0.031(8) 0.025(8) 0.019(8) 0.002(7) 0.009(7) 0.003(8)
C18_2b 0.034(8) 0.024(8) 0.019(8) 0.006(7) 0.013(7) -0.002(8)
C19_2b 0.035(8) 0.023(8) 0.017(7) 0.001(7) 0.015(7) -0.005(7)
C20_2b 0.034(7) 0.023(6) 0.017(6) 0.004(6) 0.017(6) -0.005(6)
C21_2b 0.034(5) 0.022(5) 0.019(4) -0.004(4) 0.016(4) -0.005(4)
C22_2b 0.031(7) 0.021(7) 0.021(7) -0.003(7) 0.018(7) -0.004(7)
C23_2b 0.030(8) 0.020(8) 0.020(7) 0.000(7) 0.015(7) -0.003(7)
C24_2b 0.029(8) 0.019(8) 0.018(7) 0.002(7) 0.014(7) -0.004(7)
C25_2b 0.029(7) 0.019(7) 0.020(7) 0.002(7) 0.012(7) -0.006(7)
C26_2b 0.031(8) 0.017(8) 0.020(8) 0.005(7) 0.010(7) -0.005(8)
C27_2b 0.035(8) 0.017(8) 0.023(8) -0.001(8) 0.009(8) -0.002(8)
C28_2b 0.035(9) 0.017(8) 0.023(8) -0.004(8) 0.013(8) 0.001(8)
C29_2b 0.036(8) 0.016(9) 0.025(8) -0.006(8) 0.014(8) 0.004(8)
C30_2b 0.036(8) 0.020(9) 0.026(8) -0.001(8) 0.017(8) 0.006(8)
C31_2b 0.034(8) 0.022(8) 0.028(8) 0.006(8) 0.018(8) 0.004(8)
C32_2b 0.034(8) 0.025(8) 0.027(8) 0.009(8) 0.019(7) 0.004(8)
C33_2b 0.034(8) 0.024(8) 0.030(8) 0.009(8) 0.014(8) 0.005(8)
C34_2b 0.031(8) 0.026(9) 0.029(8) 0.007(8) 0.013(8) 0.004(8)
C35_2b 0.029(8) 0.027(9) 0.025(8) 0.007(8) 0.012(8) 0.004(8)
C36_2b 0.032(9) 0.027(9) 0.020(8) 0.005(8) 0.012(8) -0.002(8)
C37_2b 0.035(9) 0.027(8) 0.019(8) 0.003(8) 0.010(8) 0.000(8)
C38_2b 0.037(8) 0.022(8) 0.017(8) -0.001(8) 0.010(8) -0.003(8)
C39_2b 0.038(8) 0.022(8) 0.016(7) -0.002(7) 0.015(7) -0.005(7)
C40_2b 0.035(7) 0.023(7) 0.017(7) -0.008(7) 0.017(6) -0.002(7)
C41_2b 0.037(5) 0.022(5) 0.023(5) -0.009(5) 0.011(4) -0.005(5)
C42_2b 0.034(7) 0.020(8) 0.022(7) -0.006(7) 0.015(7) -0.002(7)
C43_2b 0.030(8) 0.018(8) 0.024(8) -0.004(7) 0.015(7) -0.002(7)
C44_2b 0.031(8) 0.021(8) 0.023(8) 0.000(8) 0.014(7) -0.002(8)
C45_2b 0.029(8) 0.018(8) 0.020(8) 0.005(8) 0.015(7) -0.004(8)
C46_2b 0.029(8) 0.019(8) 0.017(8) 0.005(8) 0.012(8) -0.002(8)
C47_2b 0.032(8) 0.020(8) 0.018(8) 0.004(8) 0.013(8) -0.001(8)
C48_2b 0.033(9) 0.020(8) 0.017(8) 0.003(8) 0.015(8) -0.001(8)
C49_2b 0.034(9) 0.017(8) 0.018(8) -0.001(8) 0.015(8) 0.000(8)
C50_2b 0.037(8) 0.020(8) 0.019(8) 0.001(8) 0.017(7) 0.004(8)
C51_2b 0.038(8) 0.024(8) 0.025(7) 0.003(7) 0.017(7) 0.005(8)
C52_2b 0.034(5) 0.030(6) 0.026(5) 0.005(5) 0.024(4) 0.000(5)
C53_2b 0.033(7) 0.029(8) 0.029(7) 0.009(7) 0.022(7) 0.001(7)
C54_2b 0.035(5) 0.027(6) 0.033(5) 0.007(5) 0.018(5) -0.001(5)
C55_2b 0.032(8) 0.025(8) 0.030(8) 0.008(8) 0.014(7) -0.001(8)
C56_2b 0.031(8) 0.022(9) 0.026(8) 0.006(8) 0.013(8) -0.006(8)
C57_2b 0.032(8) 0.021(9) 0.023(8) 0.004(8) 0.010(8) -0.006(8)
C58_2b 0.033(9) 0.018(9) 0.023(8) 0.002(8) 0.010(8) -0.006(8)
C59_2b 0.037(8) 0.019(8) 0.019(8) -0.001(8) 0.010(8) -0.005(8)
C60_2b 0.037(8) 0.019(8) 0.022(8) -0.007(7) 0.010(7) -0.003(7)
C61_2b 0.036(8) 0.015(8) 0.025(8) -0.006(8) 0.013(8) -0.003(8)
C62_2b 0.035(8) 0.017(8) 0.023(8) -0.005(7) 0.014(7) -0.002(8)
C63_2b 0.034(8) 0.018(7) 0.022(8) 0.002(7) 0.016(7) 0.001(7)
C64_2b 0.032(8) 0.020(8) 0.022(8) 0.002(8) 0.014(7) 0.000(8)
C65_2b 0.032(8) 0.019(8) 0.017(8) 0.007(8) 0.014(7) -0.001(8)
C66_2b 0.033(8) 0.017(7) 0.014(7) 0.008(7) 0.015(7) 0.001(7)
C67_2b 0.034(8) 0.020(8) 0.016(8) 0.006(7) 0.017(7) 0.001(8)
C68_2b 0.035(8) 0.021(8) 0.016(7) 0.006(7) 0.019(7) 0.003(7)
C69_2b 0.037(6) 0.024(6) 0.020(4) 0.010(5) 0.018(5) 0.000(5)
C70_2b 0.034(6) 0.028(6) 0.023(5) 0.008(5) 0.024(5) 0.001(5)
C71_2b 0.035(6) 0.025(6) 0.030(5) 0.007(5) 0.020(5) -0.002(5)
C72_2b 0.034(8) 0.019(8) 0.030(7) 0.007(7) 0.015(7) -0.005(7)
C73_2b 0.033(8) 0.018(8) 0.030(8) 0.005(8) 0.013(8) -0.005(8)
C74_2b 0.032(9) 0.015(8) 0.026(8) 0.001(8) 0.011(8) -0.008(8)
C75_2b 0.032(8) 0.011(8) 0.026(8) 0.000(7) 0.014(8) -0.006(8)
C76_2b 0.033(8) 0.013(7) 0.026(7) 0.005(7) 0.017(7) -0.006(7)
C77_2b 0.034(6) 0.014(5) 0.018(5) 0.009(5) 0.016(5) 0.000(5)
C78_2b 0.035(6) 0.016(5) 0.014(5) 0.010(4) 0.014(5) 0.001(5)
C79_2b 0.037(6) 0.019(5) 0.021(5) 0.012(4) 0.016(5) -0.001(5)
C80_2b 0.036(8) 0.017(7) 0.028(7) 0.009(7) 0.017(7) -0.004(7)
C81 0.021(7) 0.015(6) 0.019(6) -0.002(5) 0.011(5) -0.005(5)
N1 0.031(6) 0.017(5) 0.019(5) 0.005(4) 0.013(5) -0.009(5)
N2 0.029(6) 0.023(6) 0.011(5) 0.000(5) 0.012(5) -0.006(5)
C82 0.029(9) 0.011(7) 0.014(7) 0.000(5) 0.011(6) -0.002(6)
C83 0.014(7) 0.008(6) 0.021(7) -0.003(6) 0.007(6) 0.000(6)
N3 0.025(7) 0.018(7) 0.023(7) 0.004(5) 0.013(6) -0.005(6)
C84 0.013(7) 0.014(7) 0.011(6) 0.005(5) 0.001(5) 0.001(6)
C85 0.024(7) 0.013(6) 0.011(5) -0.002(5) 0.009(5) 0.003(5)
C86 0.030(6) 0.011(5) 0.013(5) -0.003(5) 0.009(5) 0.004(5)
C87 0.020(7) 0.017(6) 0.013(6) 0.001(5) 0.000(5) -0.003(6)
C88 0.024(8) 0.018(8) 0.013(6) -0.002(6) 0.009(6) -0.005(6)
C89 0.024(8) 0.020(8) 0.018(7) 0.001(6) 0.013(6) -0.002(6)
C90 0.030(9) 0.014(7) 0.020(7) 0.008(6) 0.017(7) 0.001(6)
C91 0.020(8) 0.016(8) 0.018(7) 0.003(6) 0.008(6) 0.003(6)
C92 0.026(9) 0.017(8) 0.022(7) 0.005(6) 0.016(7) 0.000(6)
C93 0.032(9) 0.016(8) 0.010(6) -0.001(6) 0.003(6) -0.008(7)
C94 0.039(10) 0.010(7) 0.016(7) -0.006(6) 0.013(7) -0.005(7)
C95 0.028(9) 0.020(8) 0.021(7) -0.001(6) 0.008(7) -0.001(7)
S1 0.070(4) 0.037(3) 0.039(3) -0.001(2) 0.029(3) 0.004(3)
S2 0.100(5) 0.044(4) 0.047(3) 0.006(3) 0.033(4) -0.015(3)
C96 0.069(15) 0.020(9) 0.046(11) 0.011(8) 0.038(11) 0.014(9)
C97 0.39(6) 0.61(8) 0.46(6) -0.35(5) -0.11(5) 0.06(6)
S3 0.39(6) 0.61(8) 0.46(6) -0.35(5) -0.11(5) 0.06(5)
La1_c 0.0210(12) 0.0127(13) 0.0085(5) -0.0008(8) 0.0064(7) -0.0026(8)
La2_c 0.0219(13) 0.0181(11) 0.0150(6) -0.0028(8) 0.0051(7) -0.0065(8)
La3_d 0.0210(12) 0.0127(13) 0.0085(5) -0.0008(8) 0.0064(7) -0.0026(8)
La4_d 0.0219(13) 0.0181(11) 0.0150(6) -0.0028(8) 0.0051(7) -0.0065(8)
La5_e 0.065(9) 0.017(5) 0.066(8) 0.002(5) 0.047(7) 0.003(5)
La6_e 0.057(8) 0.028(6) 0.043(6) -0.001(5) 0.030(6) 0.001(5)

loop_
_atom_type_symbol
_atom_type_description
_atom_type_scat_dispersion_real
_atom_type_scat_dispersion_imag
_atom_type_scat_source
C C 0.0033 0.0016 'International Tables Vol C Tables 4.2.6.8 and 6.1.1.4'
H H 0.0000 0.0000 'International Tables Vol C Tables 4.2.6.8 and 6.1.1.4'
N N 0.0061 0.0033 'International Tables Vol C Tables 4.2.6.8 and 6.1.1.4'
S S 0.1246 0.1234 'International Tables Vol C Tables 4.2.6.8 and 6.1.1.4'
La La -0.2871 2.4523 'International Tables Vol C Tables 4.2.6.8 and 6.1.1.4'

loop_
_geom_angle_atom_site_label_1
_geom_angle_atom_site_label_2
_geom_angle_atom_site_label_3
_geom_angle
_geom_angle_site_symmetry_1
C9_1a C1_1a C2_1a 120.7(18) .
C9_1a C1_1a C5_1a 124(2) .
C2_1a C1_1a C5_1a 110.1(17) .
C12_1a C2_1a C3_1a 121.7(18) .
C12_1a C2_1a C1_1a 120.9(18) .
C3_1a C2_1a C1_1a 105.4(18) .
C15_1a C3_1a C2_1a 120.0(17) .
C15_1a C3_1a C4_1a 119.9(19) .
C2_1a C3_1a C4_1a 109.8(18) .
C18_1a C4_1a C5_1a 121(2) .
C18_1a C4_1a C3_1a 120(2) .
C5_1a C4_1a C3_1a 107.5(17) .
C6_1a C5_1a C4_1a 116.9(18) .
C6_1a C5_1a C1_1a 120.4(19) .
C4_1a C5_1a C1_1a 106.5(17) .
C5_1a C6_1a C20_1a 120.4(16) .
C5_1a C6_1a C7_1a 118.0(15) .
C20_1a C6_1a C7_1a 116.1(15) .
C6_1a C7_1a C23_1a 122.4(19) .
C6_1a C7_1a C8_1a 121.1(15) .
C23_1a C7_1a C8_1a 109.0(14) .
C9_1a C8_1a C81 112.4(14) .
C9_1a C8_1a C7_1a 114.0(14) .
C81 C8_1a C7_1a 112.8(13) .
C9_1a C8_1a C25_1a 107.1(13) .
C81 C8_1a C25_1a 109.9(13) .
C7_1a C8_1a C25_1a 99.6(13) .
C10_1a C9_1a C1_1a 120.6(17) .
C10_1a C9_1a C8_1a 119.5(15) .
C1_1a C9_1a C8_1a 116.6(15) .
C9_1a C10_1a C11_1a 116.8(16) .
C9_1a C10_1a C27_1a 126.6(18) .
C11_1a C10_1a C27_1a 109.4(16) .
C12_1a C11_1a C29_1a 123.4(18) .
C12_1a C11_1a C10_1a 125.0(18) .
C29_1a C11_1a C10_1a 106.0(15) .
C2_1a C12_1a C13_1a 118.4(18) .
C2_1a C12_1a C11_1a 115.8(17) .
C13_1a C12_1a C11_1a 118.1(18) .
C12_1a C13_1a C31_1a 120.2(17) .
C12_1a C13_1a C14_1a 119.4(19) .
C31_1a C13_1a C14_1a 110.1(17) .
C15_1a C14_1a C33_1a 121.2(19) .
C15_1a C14_1a C13_1a 121.8(18) .
C33_1a C14_1a C13_1a 107.7(16) .
C3_1a C15_1a C14_1a 118.3(17) .
C3_1a C15_1a C16_1a 117.6(19) .
C14_1a C15_1a C16_1a 118.5(19) .
C15_1a C16_1a C17_1a 122(2) .
C15_1a C16_1a C35_1a 119(2) .
C17_1a C16_1a C35_1a 108(2) .
C18_1a C17_1a C16_1a 118(2) .
C18_1a C17_1a C37_1a 119(2) .
C16_1a C17_1a C37_1a 109(2) .
C17_1a C18_1a C19_1a 119(2) .
C17_1a C18_1a C4_1a 118.9(19) .
C19_1a C18_1a C4_1a 121.7(18) .
C18_1a C19_1a C39_1a 118(2) .
C18_1a C19_1a C20_1a 114(2) .
C39_1a C19_1a C20_1a 109(2) .
C6_1a C20_1a C21_1a 122(2) .
C6_1a C20_1a C19_1a 123.2(19) .
C21_1a C20_1a C19_1a 107.1(18) .
C22_1a C21_1a C20_1a 122(2) .
C22_1a C21_1a C40_1a 118(2) .
C20_1a C21_1a C40_1a 108.2(19) .
C21_1a C22_1a C23_1a 115.6(19) .
C21_1a C22_1a C43_1a 120(2) .
C23_1a C22_1a C43_1a 118.8(19) .
C7_1a C23_1a C24_1a 111.5(17) .
C7_1a C23_1a C22_1a 121(2) .
C24_1a C23_1a C22_1a 120(2) .
C45_1a C24_1a C25_1a 126.4(18) .
C45_1a C24_1a C23_1a 119.7(19) .
C25_1a C24_1a C23_1a 106.0(17) .
C24_1a C25_1a C26_1a 115.7(18) .
C24_1a C25_1a C8_1a 111.5(14) .
C26_1a C25_1a C8_1a 129.7(17) .
C25_1a C26_1a C27_1a 112.6(18) .
C25_1a C26_1a C47_1a 121(2) .
C27_1a C26_1a C47_1a 118(2) .
C10_1a C27_1a C26_1a 118.6(19) .
C10_1a C27_1a C28_1a 107.8(16) .
C26_1a C27_1a C28_1a 121(2) .
C49_1a C28_1a C29_1a 118(2) .
C49_1a C28_1a C27_1a 120(2) .
C29_1a C28_1a C27_1a 106.2(17) .
C11_1a C29_1a C30_1a 118.3(17) .
C11_1a C29_1a C28_1a 110.4(16) .
C30_1a C29_1a C28_1a 123.2(19) .
C29_1a C30_1a C31_1a 117.6(18) .
C29_1a C30_1a C51_1a 119.9(18) .
C31_1a C30_1a C51_1a 117.0(18) .
C13_1a C31_1a C32_1a 104.6(17) .
C13_1a C31_1a C30_1a 121.4(18) .
C32_1a C31_1a C30_1a 122.4(19) .
C53_1a C32_1a C33_1a 119.7(18) .
C53_1a C32_1a C31_1a 117.7(18) .
C33_1a C32_1a C31_1a 111.4(17) .
C32_1a C33_1a C14_1a 106.1(16) .
C32_1a C33_1a C34_1a 120.8(18) .
C14_1a C33_1a C34_1a 123.0(19) .
C35_1a C34_1a C33_1a 112(2) .
C35_1a C34_1a C55_1a 121(2) .
C33_1a C34_1a C55_1a 120.4(19) .
C34_1a C35_1a C36_1a 120(2) .
C34_1a C35_1a C16_1a 125(2) .
C36_1a C35_1a C16_1a 106.3(19) .
C57_1a C36_1a C35_1a 123(3) .
C57_1a C36_1a C37_1a 112(2) .
C35_1a C36_1a C37_1a 109(2) .
C17_1a C37_1a C36_1a 106.1(19) .
C17_1a C37_1a C38_1a 121(2) .
C36_1a C37_1a C38_1a 126(2) .
C39_1a C38_1a C37_1a 115(2) .
C39_1a C38_1a C59_1a 117(2) .
C37_1a C38_1a C59_1a 117(2) .
C19_1a C39_1a C40_1a 107(2) .
C19_1a C39_1a C38_1a 122(2) .
C40_1a C39_1a C38_1a 126(2) .
C41_1a C40_1a C39_1a 115(2) .
C41_1a C40_1a C21_1a 123(2) .
C39_1a C40_1a C21_1a 108(2) .
C40_1a C41_1a C42_1a 118(2) .
C40_1a C41_1a C60_1a 122(2) .
C42_1a C41_1a C60_1a 113(2) .
C41_1a C42_1a C62_1a 104.6(19) .
C41_1a C42_1a C43_1a 121(2) .
C62_1a C42_1a C43_1a 122(2) .
C42_1a C43_1a C44_1a 112(2) .
C42_1a C43_1a C22_1a 119(2) .
C44_1a C43_1a C22_1a 120.9(19) .
C45_1a C44_1a C43_1a 119(2) .
C45_1a C44_1a C64_1a 105.2(18) .
C43_1a C44_1a C64_1a 126(2) .
C24_1a C45_1a C44_1a 121(2) .
C24_1a C45_1a C46_1a 116(2) .
C44_1a C45_1a C46_1a 112(2) .
C45_1a C46_1a C65_1a 105(2) .
C45_1a C46_1a C47_1a 121(2) .
C65_1a C46_1a C47_1a 123(2) .
C46_1a C47_1a C48_1a 114(2) .
C46_1a C47_1a C26_1a 120(2) .
C48_1a C47_1a C26_1a 120(3) .
C67_1a C48_1a C49_1a 106.3(19) .
C67_1a C48_1a C47_1a 120(2) .
C49_1a C48_1a C47_1a 120(3) .
C28_1a C49_1a C50_1a 118(2) .
C28_1a C49_1a C48_1a 120(2) .
C50_1a C49_1a C48_1a 109(2) .
C68_1a C50_1a C51_1a 119(2) .
C68_1a C50_1a C49_1a 106.8(19) .
C51_1a C50_1a C49_1a 126(2) .
C52_1a C51_1a C50_1a 117.3(19) .
C52_1a C51_1a C30_1a 121.3(17) .
C50_1a C51_1a C30_1a 115.1(18) .
C53_1a C52_1a C70_1a 105.7(17) .
C53_1a C52_1a C51_1a 118.4(18) .
C70_1a C52_1a C51_1a 122.2(19) .
C32_1a C53_1a C52_1a 122.6(18) .
C32_1a C53_1a C54_1a 119.2(17) .
C52_1a C53_1a C54_1a 111.2(17) .
C53_1a C54_1a C71_1a 105.7(17) .
C53_1a C54_1a C55_1a 123.1(18) .
C71_1a C54_1a C55_1a 121.0(19) .
C54_1a C55_1a C56_1a 121(2) .
C54_1a C55_1a C34_1a 116.5(19) .
C56_1a C55_1a C34_1a 115(2) .
C57_1a C56_1a C73_1a 110(2) .
C57_1a C56_1a C55_1a 127(3) .
C73_1a C56_1a C55_1a 114(2) .
C36_1a C57_1a C56_1a 114(3) .
C36_1a C57_1a C58_1a 128(3) .
C56_1a C57_1a C58_1a 106(2) .
C57_1a C58_1a C74_1a 109(2) .
C57_1a C58_1a C59_1a 116(3) .
C74_1a C58_1a C59_1a 118(3) .
C60_1a C59_1a C58_1a 114(2) .
C60_1a C59_1a C38_1a 117(2) .
C58_1a C59_1a C38_1a 121(3) .
C41_1a C60_1a C59_1a 122(2) .
C41_1a C60_1a C61_1a 103(2) .
C59_1a C60_1a C61_1a 125(2) .
C75_1a C61_1a C62_1a 120(2) .
C75_1a C61_1a C60_1a 121(2) .
C62_1a C61_1a C60_1a 109.8(19) .
C63_1a C62_1a C42_1a 121(2) .
C63_1a C62_1a C61_1a 121(2) .
C42_1a C62_1a C61_1a 109.0(19) .
C77_1a C63_1a C64_1a 116(2) .
C77_1a C63_1a C62_1a 119(2) .
C64_1a C63_1a C62_1a 119(2) .
C63_1a C64_1a C65_1a 124(2) .
C63_1a C64_1a C44_1a 117(2) .
C65_1a C64_1a C44_1a 108.9(18) .
C66_1a C65_1a C64_1a 119(2) .
C66_1a C65_1a C46_1a 122(2) .
C64_1a C65_1a C46_1a 109(2) .
C65_1a C66_1a C67_1a 116(2) .
C65_1a C66_1a C78_1a 119(2) .
C67_1a C66_1a C78_1a 118(2) .
C66_1a C67_1a C68_1a 120(2) .
C66_1a C67_1a C48_1a 124(2) .
C68_1a C67_1a C48_1a 108.7(18) .
C69_1a C68_1a C50_1a 122(2) .
C69_1a C68_1a C67_1a 122(2) .
C50_1a C68_1a C67_1a 108.5(18) .
C70_1a C69_1a C79_1a 115.6(18) .
C70_1a C69_1a C68_1a 121(2) .
C79_1a C69_1a C68_1a 116.0(19) .
C69_1a C70_1a C52_1a 118.2(19) .
C69_1a C70_1a C71_1a 124.0(19) .
C52_1a C70_1a C71_1a 109.1(17) .
C72_1a C71_1a C70_1a 120(2) .
C72_1a C71_1a C54_1a 119(2) .
C70_1a C71_1a C54_1a 108.3(17) .
C80_1a C72_1a C71_1a 115(2) .
C80_1a C72_1a C73_1a 122(2) .
C71_1a C72_1a C73_1a 118(2) .
C72_1a C73_1a C56_1a 127(2) .
C72_1a C73_1a C74_1a 118(2) .
C56_1a C73_1a C74_1a 107(2) .
C75_1a C74_1a C58_1a 127(2) .
C75_1a C74_1a C73_1a 121(2) .
C58_1a C74_1a C73_1a 108(2) .
C61_1a C75_1a C76_1a 119(2) .
C61_1a C75_1a C74_1a 114(2) .
C76_1a C75_1a C74_1a 119(2) .
C75_1a C76_1a C80_1a 122(2) .
C75_1a C76_1a C77_1a 121(2) .
C80_1a C76_1a C77_1a 107.8(18) .
C63_1a C77_1a C76_1a 120(2) .
C63_1a C77_1a C78_1a 122(2) .
C76_1a C77_1a C78_1a 106.3(18) .
C66_1a C78_1a C79_1a 120(2) .
C66_1a C78_1a C77_1a 120.2(19) .
C79_1a C78_1a C77_1a 110.8(17) .
C69_1a C79_1a C78_1a 123(2) .
C69_1a C79_1a C80_1a 120.7(19) .
C78_1a C79_1a C80_1a 105.4(17) .
C72_1a C80_1a C76_1a 117.7(19) .
C72_1a C80_1a C79_1a 123(2) .
C76_1a C80_1a C79_1a 109.7(18) .
C9_2b C1_2b C5_2b 130(4) .
C9_2b C1_2b C2_2b 115(3) .
C5_2b C1_2b C2_2b 106(3) .
C12_2b C2_2b C1_2b 125(3) .
C12_2b C2_2b C3_2b 119(3) .
C1_2b C2_2b C3_2b 108(3) .
C15_2b C3_2b C4_2b 114(3) .
C15_2b C3_2b C2_2b 122(3) .
C4_2b C3_2b C2_2b 109(3) .
C18_2b C4_2b C3_2b 128(4) .
C18_2b C4_2b C5_2b 122(3) .
C3_2b C4_2b C5_2b 106(3) .
C1_2b C5_2b C4_2b 110(3) .
C1_2b C9_2b C10_2b 129(3) .
C9_2b C10_2b C27_2b 125(3) .
C9_2b C10_2b C11_2b 107(3) .
C27_2b C10_2b C11_2b 123(3) .
C12_2b C11_2b C10_2b 132(4) .
C12_2b C11_2b C29_2b 123(4) .
C10_2b C11_2b C29_2b 95(3) .
C2_2b C12_2b C11_2b 111(3) .
C2_2b C12_2b C13_2b 122(3) .
C11_2b C12_2b C13_2b 115(4) .
C12_2b C13_2b C14_2b 114(3) .
C12_2b C13_2b C31_2b 125(3) .
C14_2b C13_2b C31_2b 114(3) .
C15_2b C14_2b C13_2b 128(4) .
C15_2b C14_2b C33_2b 120(3) .
C13_2b C14_2b C33_2b 105(3) .
C3_2b C15_2b C14_2b 114(3) .
C3_2b C15_2b C16_2b 123(3) .
C14_2b C15_2b C16_2b 118(3) .
C15_2b C16_2b C17_2b 117(4) .
C15_2b C16_2b C35_2b 121(4) .
C17_2b C16_2b C35_2b 111(3) .
C18_2b C17_2b C16_2b 125(3) .
C18_2b C17_2b C37_2b 119(4) .
C16_2b C17_2b C37_2b 107(3) .
C4_2b C18_2b C19_2b 119(3) .
C4_2b C18_2b C17_2b 112(3) .
C19_2b C18_2b C17_2b 121(3) .
C18_2b C19_2b C20_2b 117(3) .
C18_2b C19_2b C39_2b 119(3) .
C20_2b C19_2b C39_2b 120(3) .
C19_2b C20_2b C21_2b 95(3) .
C40_2b C21_2b C20_2b 116(3) .
C40_2b C21_2b C22_2b 116(3) .
C20_2b C21_2b C22_2b 121(3) .
C21_2b C22_2b C23_2b 112(3) .
C21_2b C22_2b C43_2b 119(3) .
C23_2b C22_2b C43_2b 122(3) .
C24_2b C23_2b C7_2b 105(3) .
C24_2b C23_2b C22_2b 115(4) .
C7_2b C23_2b C22_2b 127(4) .
C45_2b C24_2b C23_2b 124(3) .
C45_2b C24_2b C25_2b 126(3) .
C23_2b C24_2b C25_2b 108(3) .
C24_2b C25_2b C26_2b 114(3) .
C27_2b C26_2b C25_2b 111(3) .
C27_2b C26_2b C47_2b 117(4) .
C25_2b C26_2b C47_2b 123(3) .
C10_2b C27_2b C28_2b 98(3) .
C10_2b C27_2b C26_2b 120(4) .
C28_2b C27_2b C26_2b 123(5) .
C49_2b C28_2b C29_2b 120(5) .
C49_2b C28_2b C27_2b 117(5) .
C29_2b C28_2b C27_2b 109(4) .
C28_2b C29_2b C11_2b 115(4) .
C28_2b C29_2b C30_2b 121(4) .
C11_2b C29_2b C30_2b 121(4) .
C31_2b C30_2b C29_2b 116(4) .
C31_2b C30_2b C51_2b 117(3) .
C29_2b C30_2b C51_2b 121(4) .
C32_2b C31_2b C13_2b 102(3) .
C32_2b C31_2b C30_2b 126(4) .
C13_2b C31_2b C30_2b 119(4) .
C53_2b C32_2b C33_2b 121(3) .
C53_2b C32_2b C31_2b 115(3) .
C33_2b C32_2b C31_2b 112(3) .
C32_2b C33_2b C34_2b 117(3) .
C32_2b C33_2b C14_2b 108(3) .
C34_2b C33_2b C14_2b 124(4) .
C33_2b C34_2b C35_2b 113(3) .
C33_2b C34_2b C55_2b 124(3) .
C35_2b C34_2b C55_2b 116(3) .
C16_2b C35_2b C36_2b 104(3) .
C16_2b C35_2b C34_2b 122(4) .
C36_2b C35_2b C34_2b 127(4) .
C57_2b C36_2b C37_2b 116(4) .
C57_2b C36_2b C35_2b 116(4) .
C37_2b C36_2b C35_2b 111(3) .
C36_2b C37_2b C17_2b 106(3) .
C36_2b C37_2b C38_2b 124(4) .
C17_2b C37_2b C38_2b 124(4) .
C39_2b C38_2b C37_2b 113(4) .
C39_2b C38_2b C59_2b 122(4) .
C37_2b C38_2b C59_2b 111(4) .
C40_2b C39_2b C19_2b 101(3) .
C40_2b C39_2b C38_2b 124(3) .
C19_2b C39_2b C38_2b 124(3) .
C41_2b C40_2b C39_2b 115(3) .
C41_2b C40_2b C21_2b 123(4) .
C39_2b C40_2b C21_2b 107(3) .
C40_2b C41_2b C42_2b 118(3) .
C40_2b C41_2b C60_2b 120(4) .
C42_2b C41_2b C60_2b 120(3) .
C62_2b C42_2b C41_2b 101(3) .
C62_2b C42_2b C43_2b 121(4) .
C41_2b C42_2b C43_2b 117(4) .
C42_2b C43_2b C44_2b 111(3) .
C42_2b C43_2b C22_2b 122(3) .
C44_2b C43_2b C22_2b 119(3) .
C45_2b C44_2b C64_2b 111(3) .
C45_2b C44_2b C43_2b 119(3) .
C64_2b C44_2b C43_2b 126(3) .
C24_2b C45_2b C44_2b 117(4) .
C24_2b C45_2b C46_2b 115(4) .
C44_2b C45_2b C46_2b 106(3) .
C45_2b C46_2b C65_2b 107(3) .
C45_2b C46_2b C47_2b 123(3) .
C65_2b C46_2b C47_2b 120(4) .
C46_2b C47_2b C48_2b 115(3) .
C46_2b C47_2b C26_2b 116(3) .
C48_2b C47_2b C26_2b 122(4) .
C67_2b C48_2b C49_2b 109(3) .
C67_2b C48_2b C47_2b 123(4) .
C49_2b C48_2b C47_2b 118(4) .
C28_2b C49_2b C50_2b 117(4) .
C28_2b C49_2b C48_2b 122(5) .
C50_2b C49_2b C48_2b 106(4) .
C49_2b C50_2b C68_2b 110(3) .
C49_2b C50_2b C51_2b 126(4) .
C68_2b C50_2b C51_2b 114(4) .
C50_2b C51_2b C52_2b 120(3) .
C50_2b C51_2b C30_2b 114(3) .
C52_2b C51_2b C30_2b 118(3) .
C70_2b C52_2b C53_2b 109(3) .
C70_2b C52_2b C51_2b 121(3) .
C53_2b C52_2b C51_2b 122(3) .
C32_2b C53_2b C54_2b 121(3) .
C32_2b C53_2b C52_2b 122(3) .
C54_2b C53_2b C52_2b 108(3) .
C53_2b C54_2b C71_2b 106(3) .
C53_2b C54_2b C55_2b 120(3) .
C71_2b C54_2b C55_2b 123(4) .
C56_2b C55_2b C54_2b 119(3) .
C56_2b C55_2b C34_2b 117(3) .
C54_2b C55_2b C34_2b 117(3) .
C57_2b C56_2b C73_2b 109(4) .
C57_2b C56_2b C55_2b 126(4) .
C73_2b C56_2b C55_2b 116(4) .
C36_2b C57_2b C56_2b 118(4) .
C36_2b C57_2b C58_2b 129(5) .
C56_2b C57_2b C58_2b 104(4) .
C57_2b C58_2b C74_2b 114(4) .
C57_2b C58_2b C59_2b 107(4) .
C74_2b C58_2b C59_2b 125(5) .
C60_2b C59_2b C58_2b 109(4) .
C60_2b C59_2b C38_2b 111(4) .
C58_2b C59_2b C38_2b 133(4) .
C61_2b C60_2b C41_2b 95(3) .
C61_2b C60_2b C59_2b 128(4) .
C41_2b C60_2b C59_2b 127(4) .
C75_2b C61_2b C62_2b 117(4) .
C75_2b C61_2b C60_2b 118(4) .
C62_2b C61_2b C60_2b 117(3) .
C63_2b C62_2b C42_2b 124(3) .
C63_2b C62_2b C61_2b 122(3) .
C42_2b C62_2b C61_2b 107(3) .
C77_2b C63_2b C64_2b 114(3) .
C77_2b C63_2b C62_2b 122(3) .
C64_2b C63_2b C62_2b 116(3) .
C63_2b C64_2b C65_2b 123(4) .
C63_2b C64_2b C44_2b 119(3) .
C65_2b C64_2b C44_2b 104(3) .
C66_2b C65_2b C64_2b 120(3) .
C66_2b C65_2b C46_2b 123(3) .
C64_2b C65_2b C46_2b 111(3) .
C78_2b C66_2b C67_2b 118(3) .
C78_2b C66_2b C65_2b 120(3) .
C67_2b C66_2b C65_2b 118(3) .
C66_2b C67_2b C68_2b 121(4) .
C66_2b C67_2b C48_2b 120(3) .
C68_2b C67_2b C48_2b 108(3) .
C69_2b C68_2b C67_2b 118(3) .
C69_2b C68_2b C50_2b 128(4) .
C67_2b C68_2b C50_2b 107(3) .
C79_2b C69_2b C70_2b 116(3) .
C79_2b C69_2b C68_2b 121(3) .
C70_2b C69_2b C68_2b 116(3) .
C69_2b C70_2b C52_2b 120(3) .
C69_2b C70_2b C71_2b 120(3) .
C52_2b C70_2b C71_2b 106(3) .
C72_2b C71_2b C70_2b 123(4) .
C72_2b C71_2b C54_2b 118(3) .
C70_2b C71_2b C54_2b 110(3) .
C80_2b C72_2b C71_2b 116(3) .
C80_2b C72_2b C73_2b 118(4) .
C71_2b C72_2b C73_2b 120(3) .
C72_2b C73_2b C56_2b 125(4) .
C72_2b C73_2b C74_2b 118(4) .
C56_2b C73_2b C74_2b 111(3) .
C75_2b C74_2b C73_2b 124(4) .
C75_2b C74_2b C58_2b 120(4) .
C73_2b C74_2b C58_2b 103(3) .
C76_2b C75_2b C74_2b 114(4) .
C76_2b C75_2b C61_2b 120(4) .
C74_2b C75_2b C61_2b 119(4) .
C75_2b C76_2b C80_2b 122(3) .
C75_2b C76_2b C77_2b 124(3) .
C80_2b C76_2b C77_2b 107(3) .
C63_2b C77_2b C78_2b 126(3) .
C63_2b C77_2b C76_2b 115(3) .
C78_2b C77_2b C76_2b 109(3) .
C66_2b C78_2b C79_2b 121(3) .
C66_2b C78_2b C77_2b 117(3) .
C79_2b C78_2b C77_2b 107(3) .
C69_2b C79_2b C78_2b 119(3) .
C69_2b C79_2b C80_2b 123(4) .
C78_2b C79_2b C80_2b 109(3) .
C72_2b C80_2b C79_2b 121(4) .
C72_2b C80_2b C76_2b 122(3) .
C79_2b C80_2b C76_2b 108(3) .
N1 C81 N3 127.0(13) .
N1 C81 C8_1a 114.7(12) .
N3 C81 C8_1a 118.3(12) .
C81 N1 N2 117.1(12) .
C82 N2 N1 119.7(13) .
N2 C82 C83 121.5(14) .
N2 C82 C84 112.3(13) .
C83 C82 C84 126.2(13) .
N3 C83 C82 118.1(13) .
N3 C83 C90 119.6(13) .
C82 C83 C90 122.3(14) .
C83 N3 C81 116.5(13) .
C85 C84 C89 119.9(14) .
C85 C84 C82 118.9(13) .
C89 C84 C82 121.0(13) .
C84 C85 C86 121.8(14) .
C84 C85 H85 119.1 .
C86 C85 H85 119.1 .
C85 C86 C87 118.9(13) .
C85 C86 H86 120.5 .
C87 C86 H86 120.5 .
C88 C87 C86 119.1(14) .
C88 C87 H87 120.4 .
C86 C87 H87 120.4 .
C89 C88 C87 121.1(15) .
C89 C88 H88 119.4 .
C87 C88 H88 119.4 .
C88 C89 C84 119.0(14) .
C88 C89 H89 120.5 .
C84 C89 H89 120.5 .
C91 C90 C95 119.0(14) .
C91 C90 C83 123.4(14) .
C95 C90 C83 117.6(14) .
C90 C91 C92 121.2(15) .
C90 C91 H91 119.4 .
C92 C91 H91 119.4 .
C91 C92 C93 120.0(15) .
C91 C92 H92 120.0 .
C93 C92 H92 120.0 .
C94 C93 C92 119.0(14) .
C94 C93 H93 120.5 .
C92 C93 H93 120.5 .
C95 C94 C93 121.8(15) .
C95 C94 H94 119.1 .
C93 C94 H94 119.1 .
C94 C95 C90 118.9(15) .
C94 C95 H95 120.6 .
C90 C95 H95 120.6 .
S1 C96 S2 178.0(16) .
S3 C97 S3 180.0(9) 3_655

loop_
_geom_bond_atom_site_label_1
_geom_bond_atom_site_label_2
_geom_bond_distance
_geom_bond_site_symmetry_2
C1_1a C9_1a 1.401(16) .
C1_1a C2_1a 1.437(16) .
C1_1a C5_1a 1.440(16) .
C2_1a C12_1a 1.405(16) .
C2_1a C3_1a 1.435(16) .
C3_1a C15_1a 1.400(17) .
C3_1a C4_1a 1.437(16) .
C4_1a C18_1a 1.402(17) .
C4_1a C5_1a 1.436(16) .
C5_1a C6_1a 1.392(16) .
C6_1a C20_1a 1.401(15) .
C6_1a C7_1a 1.430(14) .
C7_1a C23_1a 1.433(16) .
C7_1a C8_1a 1.535(17) .
C8_1a C9_1a 1.481(17) .
C8_1a C81 1.521(12) .
C8_1a C25_1a 1.551(17) .
C9_1a C10_1a 1.395(15) .
C10_1a C11_1a 1.435(17) .
C10_1a C27_1a 1.439(15) .
C11_1a C12_1a 1.409(15) .
C11_1a C29_1a 1.430(15) .
C12_1a C13_1a 1.408(15) .
C13_1a C31_1a 1.433(16) .
C13_1a C14_1a 1.441(17) .
C14_1a C15_1a 1.408(15) .
C14_1a C33_1a 1.437(16) .
C15_1a C16_1a 1.409(15) .
C16_1a C17_1a 1.429(18) .
C16_1a C35_1a 1.444(16) .
C17_1a C18_1a 1.396(15) .
C17_1a C37_1a 1.439(16) .
C18_1a C19_1a 1.400(15) .
C19_1a C39_1a 1.437(16) .
C19_1a C20_1a 1.440(17) .
C20_1a C21_1a 1.438(16) .
C21_1a C22_1a 1.436(16) .
C21_1a C40_1a 1.441(16) .
C22_1a C23_1a 1.438(16) .
C22_1a C43_1a 1.44(2) .
C23_1a C24_1a 1.435(15) .
C24_1a C45_1a 1.42(2) .
C24_1a C25_1a 1.433(15) .
C25_1a C26_1a 1.443(15) .
C26_1a C27_1a 1.444(15) .
C26_1a C47_1a 1.46(2) .
C27_1a C28_1a 1.446(15) .
C28_1a C49_1a 1.43(2) .
C28_1a C29_1a 1.443(15) .
C29_1a C30_1a 1.437(15) .
C30_1a C31_1a 1.441(15) .
C30_1a C51_1a 1.46(2) .
C31_1a C32_1a 1.437(15) .
C32_1a C53_1a 1.42(2) .
C32_1a C33_1a 1.433(15) .
C33_1a C34_1a 1.442(15) .
C34_1a C35_1a 1.438(15) .
C34_1a C55_1a 1.45(2) .
C35_1a C36_1a 1.439(16) .
C36_1a C57_1a 1.43(2) .
C36_1a C37_1a 1.440(16) .
C37_1a C38_1a 1.447(16) .
C38_1a C39_1a 1.446(16) .
C38_1a C59_1a 1.46(2) .
C39_1a C40_1a 1.439(16) .
C40_1a C41_1a 1.41(2) .
C41_1a C42_1a 1.429(16) .
C41_1a C60_1a 1.436(16) .
C42_1a C62_1a 1.432(16) .
C42_1a C43_1a 1.432(16) .
C43_1a C44_1a 1.433(15) .
C44_1a C45_1a 1.427(16) .
C44_1a C64_1a 1.438(16) .
C45_1a C46_1a 1.433(15) .
C46_1a C65_1a 1.439(16) .
C46_1a C47_1a 1.445(15) .
C47_1a C48_1a 1.455(15) .
C48_1a C67_1a 1.441(16) .
C48_1a C49_1a 1.444(15) .
C49_1a C50_1a 1.443(15) .
C50_1a C68_1a 1.432(16) .
C50_1a C51_1a 1.441(15) .
C51_1a C52_1a 1.433(15) .
C52_1a C53_1a 1.427(15) .
C52_1a C70_1a 1.431(16) .
C53_1a C54_1a 1.428(15) .
C54_1a C71_1a 1.439(16) .
C54_1a C55_1a 1.442(15) .
C55_1a C56_1a 1.444(15) .
C56_1a C57_1a 1.438(16) .
C56_1a C73_1a 1.440(16) .
C57_1a C58_1a 1.441(16) .
C58_1a C74_1a 1.441(16) .
C58_1a C59_1a 1.451(16) .
C59_1a C60_1a 1.444(16) .
C60_1a C61_1a 1.445(16) .
C61_1a C75_1a 1.406(15) .
C61_1a C62_1a 1.436(18) .
C62_1a C63_1a 1.409(15) .
C63_1a C77_1a 1.403(17) .
C63_1a C64_1a 1.403(15) .
C64_1a C65_1a 1.436(18) .
C65_1a C66_1a 1.403(15) .
C66_1a C67_1a 1.405(15) .
C66_1a C78_1a 1.406(17) .
C67_1a C68_1a 1.439(17) .
C68_1a C69_1a 1.401(15) .
C69_1a C70_1a 1.390(15) .
C69_1a C79_1a 1.398(17) .
C70_1a C71_1a 1.436(17) .
C71_1a C72_1a 1.408(15) .
C72_1a C80_1a 1.403(17) .
C72_1a C73_1a 1.410(15) .
C73_1a C74_1a 1.442(18) .
C74_1a C75_1a 1.411(16) .
C75_1a C76_1a 1.407(17) .
C76_1a C80_1a 1.440(16) .
C76_1a C77_1a 1.444(16) .
C77_1a C78_1a 1.446(16) .
C78_1a C79_1a 1.431(16) .
C79_1a C80_1a 1.445(16) .
C1_2b C9_2b 1.396(18) .
C1_2b C5_2b 1.434(17) .
C1_2b C2_2b 1.434(18) .
C2_2b C12_2b 1.402(18) .
C2_2b C3_2b 1.434(17) .
C3_2b C15_2b 1.398(18) .
C3_2b C4_2b 1.434(17) .
C4_2b C18_2b 1.403(18) .
C4_2b C5_2b 1.435(18) .
C7_2b C23_2b 1.440(17) .
C9_2b C10_2b 1.400(16) .
C10_2b C27_2b 1.437(17) .
C10_2b C11_2b 1.439(19) .
C11_2b C12_2b 1.402(16) .
C11_2b C29_2b 1.440(17) .
C12_2b C13_2b 1.406(16) .
C13_2b C14_2b 1.434(19) .
C13_2b C31_2b 1.443(17) .
C14_2b C15_2b 1.406(16) .
C14_2b C33_2b 1.440(17) .
C15_2b C16_2b 1.407(16) .
C16_2b C17_2b 1.432(19) .
C16_2b C35_2b 1.438(17) .
C17_2b C18_2b 1.410(16) .
C17_2b C37_2b 1.441(17) .
C18_2b C19_2b 1.408(16) .
C19_2b C20_2b 1.436(18) .
C19_2b C39_2b 1.436(17) .
C20_2b C21_2b 1.437(17) .
C21_2b C40_2b 1.435(16) .
C21_2b C22_2b 1.443(16) .
C22_2b C23_2b 1.445(17) .
C22_2b C43_2b 1.45(2) .
C23_2b C24_2b 1.437(17) .
C24_2b C45_2b 1.42(2) .
C24_2b C25_2b 1.439(16) .
C25_2b C26_2b 1.447(16) .
C26_2b C27_2b 1.445(16) .
C26_2b C47_2b 1.46(2) .
C27_2b C28_2b 1.440(17) .
C28_2b C49_2b 1.43(2) .
C28_2b C29_2b 1.438(17) .
C29_2b C30_2b 1.446(16) .
C30_2b C31_2b 1.445(16) .
C30_2b C51_2b 1.45(2) .
C31_2b C32_2b 1.439(16) .
C32_2b C53_2b 1.42(2) .
C32_2b C33_2b 1.432(16) .
C33_2b C34_2b 1.440(16) .
C34_2b C35_2b 1.448(16) .
C34_2b C55_2b 1.45(2) .
C35_2b C36_2b 1.439(16) .
C36_2b C57_2b 1.43(2) .
C36_2b C37_2b 1.438(16) .
C37_2b C38_2b 1.449(16) .
C38_2b C39_2b 1.446(16) .
C38_2b C59_2b 1.46(2) .
C39_2b C40_2b 1.434(16) .
C40_2b C41_2b 1.42(2) .
C41_2b C42_2b 1.439(16) .
C41_2b C60_2b 1.439(17) .
C42_2b C62_2b 1.435(17) .
C42_2b C43_2b 1.441(16) .
C43_2b C44_2b 1.444(16) .
C44_2b C45_2b 1.432(16) .
C44_2b C64_2b 1.440(17) .
C45_2b C46_2b 1.438(16) .
C46_2b C65_2b 1.438(17) .
C46_2b C47_2b 1.444(16) .
C47_2b C48_2b 1.447(16) .
C48_2b C67_2b 1.441(17) .
C48_2b C49_2b 1.446(16) .
C49_2b C50_2b 1.438(16) .
C50_2b C68_2b 1.439(17) .
C50_2b C51_2b 1.441(16) .
C51_2b C52_2b 1.451(16) .
C52_2b C70_2b 1.432(17) .
C52_2b C53_2b 1.436(16) .
C53_2b C54_2b 1.436(16) .
C54_2b C71_2b 1.437(17) .
C54_2b C55_2b 1.443(16) .
C55_2b C56_2b 1.443(16) .
C56_2b C57_2b 1.435(16) .
C56_2b C73_2b 1.437(17) .
C57_2b C58_2b 1.439(16) .
C58_2b C74_2b 1.441(17) .
C58_2b C59_2b 1.448(16) .
C59_2b C60_2b 1.447(16) .
C60_2b C61_2b 1.436(17) .
C61_2b C75_2b 1.410(16) .
C61_2b C62_2b 1.436(19) .
C62_2b C63_2b 1.405(16) .
C63_2b C77_2b 1.400(18) .
C63_2b C64_2b 1.405(16) .
C64_2b C65_2b 1.431(19) .
C65_2b C66_2b 1.405(16) .
C66_2b C78_2b 1.396(18) .
C66_2b C67_2b 1.404(16) .
C67_2b C68_2b 1.437(19) .
C68_2b C69_2b 1.407(16) .
C69_2b C79_2b 1.396(18) .
C69_2b C70_2b 1.404(16) .
C70_2b C71_2b 1.434(19) .
C71_2b C72_2b 1.403(16) .
C72_2b C80_2b 1.396(18) .
C72_2b C73_2b 1.406(16) .
C73_2b C74_2b 1.440(19) .
C74_2b C75_2b 1.410(16) .
C75_2b C76_2b 1.402(18) .
C76_2b C80_2b 1.437(17) .
C76_2b C77_2b 1.439(18) .
C77_2b C78_2b 1.436(17) .
C78_2b C79_2b 1.427(17) .
C79_2b C80_2b 1.433(17) .
C81 N1 1.309(19) .
C81 N3 1.336(19) .
N1 N2 1.352(18) .
N2 C82 1.312(18) .
C82 C83 1.42(2) .
C82 C84 1.50(2) .
C83 N3 1.335(19) .
C83 C90 1.45(2) .
C84 C85 1.37(2) .
C84 C89 1.40(2) .
C85 C86 1.37(2) .
C85 H85 0.9500 .
C86 C87 1.40(2) .
C86 H86 0.9500 .
C87 C88 1.39(2) .
C87 H87 0.9500 .
C88 C89 1.37(2) .
C88 H88 0.9500 .
C89 H89 0.9500 .
C90 C91 1.37(2) .
C90 C95 1.42(2) .
C91 C92 1.38(2) .
C91 H91 0.9500 .
C92 C93 1.38(2) .
C92 H92 0.9500 .
C93 C94 1.37(2) .
C93 H93 0.9500 .
C94 C95 1.37(2) .
C94 H94 0.9500 .
C95 H95 0.9500 .
S1 C96 1.52(2) .
S2 C96 1.55(2) .
C97 S3 1.513(11) 3_655
C97 S3 1.513(11) .
La1_c La2_c 3.733(3) .
La3_d La4_d 3.738(7) .
La5_e La6_e 3.713(17) .
La7_f La8_f 3.82(6) .

loop_
_geom_torsion_atom_site_label_1
_geom_torsion_atom_site_label_2
_geom_torsion_atom_site_label_3
_geom_torsion_atom_site_label_4
_geom_torsion
C9_1a C1_1a C2_1a C12_1a -6(5)
C5_1a C1_1a C2_1a C12_1a 148(3)
C9_1a C1_1a C2_1a C3_1a -149(3)
C5_1a C1_1a C2_1a C3_1a 5(4)
C12_1a C2_1a C3_1a C15_1a 2(3)
C1_1a C2_1a C3_1a C15_1a 144(3)
C12_1a C2_1a C3_1a C4_1a -143(3)
C1_1a C2_1a C3_1a C4_1a 0(4)
C15_1a C3_1a C4_1a C18_1a -7(5)
C2_1a C3_1a C4_1a C18_1a 138(3)
C15_1a C3_1a C4_1a C5_1a -150(2)
C2_1a C3_1a C4_1a C5_1a -5(4)
C18_1a C4_1a C5_1a C6_1a 3(4)
C3_1a C4_1a C5_1a C6_1a 146(2)
C18_1a C4_1a C5_1a C1_1a -135(4)
C3_1a C4_1a C5_1a C1_1a 8(4)
C9_1a C1_1a C5_1a C6_1a 9(5)
C2_1a C1_1a C5_1a C6_1a -144(2)
C9_1a C1_1a C5_1a C4_1a 145(4)
C2_1a C1_1a C5_1a C4_1a -8(4)
C4_1a C5_1a C6_1a C20_1a 8(3)
C1_1a C5_1a C6_1a C20_1a 140(3)
C4_1a C5_1a C6_1a C7_1a -145(2)
C1_1a C5_1a C6_1a C7_1a -13(3)
C5_1a C6_1a C7_1a C23_1a 143(2)
C20_1a C6_1a C7_1a C23_1a -11(3)
C5_1a C6_1a C7_1a C8_1a -4(3)
C20_1a C6_1a C7_1a C8_1a -157.8(18)
C6_1a C7_1a C8_1a C9_1a 24(2)
C23_1a C7_1a C8_1a C9_1a -127(2)
C6_1a C7_1a C8_1a C81 -106.4(19)
C23_1a C7_1a C8_1a C81 103(3)
C6_1a C7_1a C8_1a C25_1a 137.1(19)
C23_1a C7_1a C8_1a C25_1a -13(3)
C2_1a C1_1a C9_1a C10_1a 3(5)
C5_1a C1_1a C9_1a C10_1a -148(3)
C2_1a C1_1a C9_1a C8_1a 163(3)
C5_1a C1_1a C9_1a C8_1a 12(5)
C81 C8_1a C9_1a C10_1a -96(2)
C7_1a C8_1a C9_1a C10_1a 133(2)
C25_1a C8_1a C9_1a C10_1a 24(3)
C81 C8_1a C9_1a C1_1a 104(3)
C7_1a C8_1a C9_1a C1_1a -26(3)
C25_1a C8_1a C9_1a C1_1a -136(3)
C1_1a C9_1a C10_1a C11_1a 1(4)
C8_1a C9_1a C10_1a C11_1a -158.4(19)
C1_1a C9_1a C10_1a C27_1a 148(3)
C8_1a C9_1a C10_1a C27_1a -11(4)
C9_1a C10_1a C11_1a C12_1a -2(4)
C27_1a C10_1a C11_1a C12_1a -155(2)
C9_1a C10_1a C11_1a C29_1a 152(2)
C27_1a C10_1a C11_1a C29_1a 0(3)
C3_1a C2_1a C12_1a C13_1a -7(3)
C1_1a C2_1a C12_1a C13_1a -144(3)
C3_1a C2_1a C12_1a C11_1a 142(2)
C1_1a C2_1a C12_1a C11_1a 5(4)
C29_1a C11_1a C12_1a C2_1a -151(2)
C10_1a C11_1a C12_1a C2_1a -1(4)
C29_1a C11_1a C12_1a C13_1a -2(4)
C10_1a C11_1a C12_1a C13_1a 148(2)
C2_1a C12_1a C13_1a C31_1a 148(2)
C11_1a C12_1a C13_1a C31_1a 0(4)
C2_1a C12_1a C13_1a C14_1a 6(3)
C11_1a C12_1a C13_1a C14_1a -142(2)
C12_1a C13_1a C14_1a C15_1a 0(3)
C31_1a C13_1a C14_1a C15_1a -145(2)
C12_1a C13_1a C14_1a C33_1a 147(2)
C31_1a C13_1a C14_1a C33_1a 1(3)
C2_1a C3_1a C15_1a C14_1a 4(4)
C4_1a C3_1a C15_1a C14_1a 146(3)
C2_1a C3_1a C15_1a C16_1a -149(3)
C4_1a C3_1a C15_1a C16_1a -7(4)
C33_1a C14_1a C15_1a C3_1a -147(2)
C13_1a C14_1a C15_1a C3_1a -5(4)
C33_1a C14_1a C15_1a C16_1a 5(4)
C13_1a C14_1a C15_1a C16_1a 148(3)
C3_1a C15_1a C16_1a C17_1a 8(4)
C14_1a C15_1a C16_1a C17_1a -145(3)
C3_1a C15_1a C16_1a C35_1a 149(3)
C14_1a C15_1a C16_1a C35_1a -4(4)
C15_1a C16_1a C17_1a C18_1a 5(5)
C35_1a C16_1a C17_1a C18_1a -140(3)
C15_1a C16_1a C17_1a C37_1a 145(3)
C35_1a C16_1a C17_1a C37_1a 0(4)
C16_1a C17_1a C18_1a C19_1a 158(3)
C37_1a C17_1a C18_1a C19_1a 22(4)
C16_1a C17_1a C18_1a C4_1a -19(4)
C37_1a C17_1a C18_1a C4_1a -155(3)
C5_1a C4_1a C18_1a C17_1a 158(3)
C3_1a C4_1a C18_1a C17_1a 20(5)
C5_1a C4_1a C18_1a C19_1a -19(5)
C3_1a C4_1a C18_1a C19_1a -157(3)
C17_1a C18_1a C19_1a C39_1a -26(4)
C4_1a C18_1a C19_1a C39_1a 151(3)
C17_1a C18_1a C19_1a C20_1a -156(3)
C4_1a C18_1a C19_1a C20_1a 21(5)
C5_1a C6_1a C20_1a C21_1a -149(3)
C7_1a C6_1a C20_1a C21_1a 4(4)
C5_1a C6_1a C20_1a C19_1a -4(3)
C7_1a C6_1a C20_1a C19_1a 149(2)
C18_1a C19_1a C20_1a C6_1a -10(4)
C39_1a C19_1a C20_1a C6_1a -145(2)
C18_1a C19_1a C20_1a C21_1a 139(3)
C39_1a C19_1a C20_1a C21_1a 5(3)
C6_1a C20_1a C21_1a C22_1a 8(5)
C19_1a C20_1a C21_1a C22_1a -142(3)
C6_1a C20_1a C21_1a C40_1a 149(2)
C19_1a C20_1a C21_1a C40_1a -1(4)
C20_1a C21_1a C22_1a C23_1a -12(5)
C40_1a C21_1a C22_1a C23_1a -149(3)
C20_1a C21_1a C22_1a C43_1a 142(3)
C40_1a C21_1a C22_1a C43_1a 4(5)
C6_1a C7_1a C23_1a C24_1a -143(2)
C8_1a C7_1a C23_1a C24_1a 7(4)
C6_1a C7_1a C23_1a C22_1a 7(5)
C8_1a C7_1a C23_1a C22_1a 157(3)
C21_1a C22_1a C23_1a C7_1a 4(5)
C43_1a C22_1a C23_1a C7_1a -150(3)
C21_1a C22_1a C23_1a C24_1a 152(3)
C43_1a C22_1a C23_1a C24_1a -2(5)
C7_1a C23_1a C24_1a C45_1a 154(3)
C22_1a C23_1a C24_1a C45_1a 4(5)
C7_1a C23_1a C24_1a C25_1a 3(4)
C22_1a C23_1a C24_1a C25_1a -147(3)
C45_1a C24_1a C25_1a C26_1a 2(4)
C23_1a C24_1a C25_1a C26_1a 150(3)
C45_1a C24_1a C25_1a C8_1a -160(2)
C23_1a C24_1a C25_1a C8_1a -12(3)
C9_1a C8_1a C25_1a C24_1a 134.4(19)
C81 C8_1a C25_1a C24_1a -103(2)
C7_1a C8_1a C25_1a C24_1a 15(2)
C9_1a C8_1a C25_1a C26_1a -25(3)
C81 C8_1a C25_1a C26_1a 98(3)
C7_1a C8_1a C25_1a C26_1a -144(3)
C24_1a C25_1a C26_1a C27_1a -151(3)
C8_1a C25_1a C26_1a C27_1a 8(5)
C24_1a C25_1a C26_1a C47_1a -3(4)
C8_1a C25_1a C26_1a C47_1a 155(3)
C9_1a C10_1a C27_1a C26_1a -9(4)
C11_1a C10_1a C27_1a C26_1a 140(3)
C9_1a C10_1a C27_1a C28_1a -152(2)
C11_1a C10_1a C27_1a C28_1a -2(3)
C25_1a C26_1a C27_1a C10_1a 10(4)
C47_1a C26_1a C27_1a C10_1a -138(3)
C25_1a C26_1a C27_1a C28_1a 148(3)
C47_1a C26_1a C27_1a C28_1a -1(4)
C10_1a C27_1a C28_1a C49_1a 141(2)
C26_1a C27_1a C28_1a C49_1a 0(4)
C10_1a C27_1a C28_1a C29_1a 4(3)
C26_1a C27_1a C28_1a C29_1a -137(3)
C12_1a C11_1a C29_1a C30_1a 8(4)
C10_1a C11_1a C29_1a C30_1a -147(2)
C12_1a C11_1a C29_1a C28_1a 158(2)
C10_1a C11_1a C29_1a C28_1a 3(3)
C49_1a C28_1a C29_1a C11_1a -143(2)
C27_1a C28_1a C29_1a C11_1a -4(3)
C49_1a C28_1a C29_1a C30_1a 5(4)
C27_1a C28_1a C29_1a C30_1a 144(3)
C11_1a C29_1a C30_1a C31_1a -11(4)
C28_1a C29_1a C30_1a C31_1a -157(2)
C11_1a C29_1a C30_1a C51_1a 142(2)
C28_1a C29_1a C30_1a C51_1a -4(4)
C12_1a C13_1a C31_1a C32_1a -148(2)
C14_1a C13_1a C31_1a C32_1a -3(3)
C12_1a C13_1a C31_1a C30_1a -4(4)
C14_1a C13_1a C31_1a C30_1a 141(2)
C29_1a C30_1a C31_1a C13_1a 10(4)
C51_1a C30_1a C31_1a C13_1a -144(2)
C29_1a C30_1a C31_1a C32_1a 147(2)
C51_1a C30_1a C31_1a C32_1a -7(4)
C13_1a C31_1a C32_1a C53_1a 147(2)
C30_1a C31_1a C32_1a C53_1a 4(4)
C13_1a C31_1a C32_1a C33_1a 3(3)
C30_1a C31_1a C32_1a C33_1a -140(2)
C53_1a C32_1a C33_1a C14_1a -146(2)
C31_1a C32_1a C33_1a C14_1a -3(3)
C53_1a C32_1a C33_1a C34_1a 1(4)
C31_1a C32_1a C33_1a C34_1a 144(2)
C15_1a C14_1a C33_1a C32_1a 148(2)
C13_1a C14_1a C33_1a C32_1a 1(3)
C15_1a C14_1a C33_1a C34_1a 2(4)
C13_1a C14_1a C33_1a C34_1a -145(2)
C32_1a C33_1a C34_1a C35_1a -151(3)
C14_1a C33_1a C34_1a C35_1a -11(4)
C32_1a C33_1a C34_1a C55_1a 2(4)
C14_1a C33_1a C34_1a C55_1a 142(3)
C33_1a C34_1a C35_1a C36_1a 155(3)
C55_1a C34_1a C35_1a C36_1a 2(5)
C33_1a C34_1a C35_1a C16_1a 13(5)
C55_1a C34_1a C35_1a C16_1a -140(3)
C15_1a C16_1a C35_1a C34_1a -6(5)
C17_1a C16_1a C35_1a C34_1a 140(3)
C15_1a C16_1a C35_1a C36_1a -152(3)
C17_1a C16_1a C35_1a C36_1a -6(4)
C34_1a C35_1a C36_1a C57_1a -4(5)
C16_1a C35_1a C36_1a C57_1a 144(4)
C34_1a C35_1a C36_1a C37_1a -139(3)
C16_1a C35_1a C36_1a C37_1a 9(4)
C18_1a C17_1a C37_1a C36_1a 145(3)
C16_1a C17_1a C37_1a C36_1a 5(3)
C18_1a C17_1a C37_1a C38_1a -9(5)
C16_1a C17_1a C37_1a C38_1a -148(3)
C57_1a C36_1a C37_1a C17_1a -149(3)
C35_1a C36_1a C37_1a C17_1a -9(4)
C57_1a C36_1a C37_1a C38_1a 3(5)
C35_1a C36_1a C37_1a C38_1a 143(3)
C17_1a C37_1a C38_1a C39_1a -1(5)
C36_1a C37_1a C38_1a C39_1a -148(3)
C17_1a C37_1a C38_1a C59_1a 143(3)
C36_1a C37_1a C38_1a C59_1a -4(5)
C18_1a C19_1a C39_1a C40_1a -139(3)
C20_1a C19_1a C39_1a C40_1a -7(3)
C18_1a C19_1a C39_1a C38_1a 16(4)
C20_1a C19_1a C39_1a C38_1a 148(3)
C37_1a C38_1a C39_1a C19_1a -3(4)
C59_1a C38_1a C39_1a C19_1a -147(3)
C37_1a C38_1a C39_1a C40_1a 147(3)
C59_1a C38_1a C39_1a C40_1a 3(4)
C19_1a C39_1a C40_1a C41_1a 148(3)
C38_1a C39_1a C40_1a C41_1a -6(4)
C19_1a C39_1a C40_1a C21_1a 6(3)
C38_1a C39_1a C40_1a C21_1a -148(3)
C22_1a C21_1a C40_1a C41_1a 2(5)
C20_1a C21_1a C40_1a C41_1a -141(3)
C22_1a C21_1a C40_1a C39_1a 140(3)
C20_1a C21_1a C40_1a C39_1a -3(4)
C39_1a C40_1a C41_1a C42_1a -144(3)
C21_1a C40_1a C41_1a C42_1a -8(5)
C39_1a C40_1a C41_1a C60_1a 6(4)
C21_1a C40_1a C41_1a C60_1a 141(3)
C40_1a C41_1a C42_1a C62_1a 152(3)
C60_1a C41_1a C42_1a C62_1a 0(4)
C40_1a C41_1a C42_1a C43_1a 8(4)
C60_1a C41_1a C42_1a C43_1a -143(3)
C41_1a C42_1a C43_1a C44_1a 147(3)
C62_1a C42_1a C43_1a C44_1a 11(4)
C41_1a C42_1a C43_1a C22_1a -3(4)
C62_1a C42_1a C43_1a C22_1a -140(3)
C21_1a C22_1a C43_1a C42_1a -4(4)
C23_1a C22_1a C43_1a C42_1a 149(3)
C21_1a C22_1a C43_1a C44_1a -151(3)
C23_1a C22_1a C43_1a C44_1a 2(4)
C42_1a C43_1a C44_1a C45_1a -152(3)
C22_1a C43_1a C44_1a C45_1a -2(4)
C42_1a C43_1a C44_1a C64_1a -10(4)
C22_1a C43_1a C44_1a C64_1a 140(3)
C25_1a C24_1a C45_1a C44_1a 140(3)
C23_1a C24_1a C45_1a C44_1a -4(4)
C25_1a C24_1a C45_1a C46_1a -1(4)
C23_1a C24_1a C45_1a C46_1a -146(3)
C43_1a C44_1a C45_1a C24_1a 3(4)
C64_1a C44_1a C45_1a C24_1a -145(3)
C43_1a C44_1a C45_1a C46_1a 147(3)
C64_1a C44_1a C45_1a C46_1a -2(4)
C24_1a C45_1a C46_1a C65_1a 147(3)
C44_1a C45_1a C46_1a C65_1a 1(4)
C24_1a C45_1a C46_1a C47_1a 2(5)
C44_1a C45_1a C46_1a C47_1a -143(3)
C45_1a C46_1a C47_1a C48_1a 149(3)
C65_1a C46_1a C47_1a C48_1a 11(5)
C45_1a C46_1a C47_1a C26_1a -4(5)
C65_1a C46_1a C47_1a C26_1a -142(3)
C25_1a C26_1a C47_1a C46_1a 5(5)
C27_1a C26_1a C47_1a C46_1a 150(3)
C25_1a C26_1a C47_1a C48_1a -146(3)
C27_1a C26_1a C47_1a C48_1a -1(5)
C46_1a C47_1a C48_1a C67_1a -15(5)
C26_1a C47_1a C48_1a C67_1a 138(3)
C46_1a C47_1a C48_1a C49_1a -150(3)
C26_1a C47_1a C48_1a C49_1a 3(5)
C29_1a C28_1a C49_1a C50_1a -3(4)
C27_1a C28_1a C49_1a C50_1a -136(2)
C29_1a C28_1a C49_1a C48_1a 135(3)
C27_1a C28_1a C49_1a C48_1a 2(4)
C67_1a C48_1a C49_1a C28_1a -144(2)
C47_1a C48_1a C49_1a C28_1a -3(4)
C67_1a C48_1a C49_1a C50_1a -3(3)
C47_1a C48_1a C49_1a C50_1a 138(3)
C28_1a C49_1a C50_1a C68_1a 146(2)
C48_1a C49_1a C50_1a C68_1a 5(3)
C28_1a C49_1a C50_1a C51_1a 0(4)
C48_1a C49_1a C50_1a C51_1a -141(3)
C68_1a C50_1a C51_1a C52_1a 11(4)
C49_1a C50_1a C51_1a C52_1a 154(3)
C68_1a C50_1a C51_1a C30_1a -142(3)
C49_1a C50_1a C51_1a C30_1a 1(4)
C29_1a C30_1a C51_1a C52_1a -151(2)
C31_1a C30_1a C51_1a C52_1a 3(4)
C29_1a C30_1a C51_1a C50_1a 1(4)
C31_1a C30_1a C51_1a C50_1a 154(2)
C50_1a C51_1a C52_1a C53_1a -147(2)
C30_1a C51_1a C52_1a C53_1a 4(4)
C50_1a C51_1a C52_1a C70_1a -12(3)
C30_1a C51_1a C52_1a C70_1a 139(2)
C33_1a C32_1a C53_1a C52_1a 144(2)
C31_1a C32_1a C53_1a C52_1a 3(4)
C33_1a C32_1a C53_1a C54_1a -4(3)
C31_1a C32_1a C53_1a C54_1a -145(2)
C70_1a C52_1a C53_1a C32_1a -148(2)
C51_1a C52_1a C53_1a C32_1a -7(4)
C70_1a C52_1a C53_1a C54_1a 2(3)
C51_1a C52_1a C53_1a C54_1a 143(2)
C32_1a C53_1a C54_1a C71_1a 151(2)
C52_1a C53_1a C54_1a C71_1a -1(3)
C32_1a C53_1a C54_1a C55_1a 5(4)
C52_1a C53_1a C54_1a C55_1a -146(2)
C53_1a C54_1a C55_1a C56_1a 145(3)
C71_1a C54_1a C55_1a C56_1a 5(4)
C53_1a C54_1a C55_1a C34_1a -3(4)
C71_1a C54_1a C55_1a C34_1a -144(3)
C35_1a C34_1a C55_1a C54_1a 150(3)
C33_1a C34_1a C55_1a C54_1a 0(4)
C35_1a C34_1a C55_1a C56_1a 0(4)
C33_1a C34_1a C55_1a C56_1a -150(3)
C54_1a C55_1a C56_1a C57_1a -149(3)
C34_1a C55_1a C56_1a C57_1a 0(5)
C54_1a C55_1a C56_1a C73_1a -6(5)
C34_1a C55_1a C56_1a C73_1a 143(3)
C35_1a C36_1a C57_1a C56_1a 4(5)
C37_1a C36_1a C57_1a C56_1a 137(3)
C35_1a C36_1a C57_1a C58_1a -134(4)
C37_1a C36_1a C57_1a C58_1a -1(6)
C73_1a C56_1a C57_1a C36_1a -146(4)
C55_1a C56_1a C57_1a C36_1a -1(6)
C73_1a C56_1a C57_1a C58_1a 1(5)
C55_1a C56_1a C57_1a C58_1a 145(4)
C36_1a C57_1a C58_1a C74_1a 136(4)
C56_1a C57_1a C58_1a C74_1a -5(5)
C36_1a C57_1a C58_1a C59_1a 0(6)
C56_1a C57_1a C58_1a C59_1a -140(4)
C57_1a C58_1a C59_1a C60_1a 146(3)
C74_1a C58_1a C59_1a C60_1a 15(5)
C57_1a C58_1a C59_1a C38_1a -1(5)
C74_1a C58_1a C59_1a C38_1a -133(3)
C39_1a C38_1a C59_1a C60_1a 0(4)
C37_1a C38_1a C59_1a C60_1a -144(3)
C39_1a C38_1a C59_1a C58_1a 147(3)
C37_1a C38_1a C59_1a C58_1a 3(5)
C40_1a C41_1a C60_1a C59_1a -3(5)
C42_1a C41_1a C60_1a C59_1a 147(3)
C40_1a C41_1a C60_1a C61_1a -150(3)
C42_1a C41_1a C60_1a C61_1a 0(4)
C58_1a C59_1a C60_1a C41_1a -149(3)
C38_1a C59_1a C60_1a C41_1a 0(5)
C58_1a C59_1a C60_1a C61_1a -9(5)
C38_1a C59_1a C60_1a C61_1a 141(3)
C41_1a C60_1a C61_1a C75_1a 147(3)
C59_1a C60_1a C61_1a C75_1a 1(5)
C41_1a C60_1a C61_1a C62_1a 0(3)
C59_1a C60_1a C61_1a C62_1a -146(3)
C41_1a C42_1a C62_1a C63_1a -148(3)
C43_1a C42_1a C62_1a C63_1a -5(4)
C41_1a C42_1a C62_1a C61_1a 0(3)
C43_1a C42_1a C62_1a C61_1a 143(3)
C75_1a C61_1a C62_1a C63_1a 1(5)
C60_1a C61_1a C62_1a C63_1a 148(3)
C75_1a C61_1a C62_1a C42_1a -147(3)
C60_1a C61_1a C62_1a C42_1a 0(4)
C42_1a C62_1a C63_1a C77_1a 148(3)
C61_1a C62_1a C63_1a C77_1a 4(4)
C42_1a C62_1a C63_1a C64_1a -2(4)
C61_1a C62_1a C63_1a C64_1a -147(3)
C77_1a C63_1a C64_1a C65_1a -7(4)
C62_1a C63_1a C64_1a C65_1a 145(3)
C77_1a C63_1a C64_1a C44_1a -149(3)
C62_1a C63_1a C64_1a C44_1a 3(4)
C45_1a C44_1a C64_1a C63_1a 149(3)
C43_1a C44_1a C64_1a C63_1a 4(4)
C45_1a C44_1a C64_1a C65_1a 2(3)
C43_1a C44_1a C64_1a C65_1a -144(3)
C63_1a C64_1a C65_1a C66_1a 0(4)
C44_1a C64_1a C65_1a C66_1a 145(3)
C63_1a C64_1a C65_1a C46_1a -146(3)
C44_1a C64_1a C65_1a C46_1a -1(3)
C45_1a C46_1a C65_1a C66_1a -145(3)
C47_1a C46_1a C65_1a C66_1a -2(5)
C45_1a C46_1a C65_1a C64_1a 0(3)
C47_1a C46_1a C65_1a C64_1a 143(3)
C64_1a C65_1a C66_1a C67_1a -145(3)
C46_1a C65_1a C66_1a C67_1a -4(4)
C64_1a C65_1a C66_1a C78_1a 5(4)
C46_1a C65_1a C66_1a C78_1a 146(3)
C65_1a C66_1a C67_1a C68_1a 147(3)
C78_1a C66_1a C67_1a C68_1a -3(4)
C65_1a C66_1a C67_1a C48_1a -1(4)
C78_1a C66_1a C67_1a C48_1a -151(3)
C49_1a C48_1a C67_1a C66_1a 151(3)
C47_1a C48_1a C67_1a C66_1a 11(5)
C49_1a C48_1a C67_1a C68_1a 0(3)
C47_1a C48_1a C67_1a C68_1a -141(3)
C51_1a C50_1a C68_1a C69_1a -5(4)
C49_1a C50_1a C68_1a C69_1a -154(3)
C51_1a C50_1a C68_1a C67_1a 144(3)
C49_1a C50_1a C68_1a C67_1a -5(3)
C66_1a C67_1a C68_1a C69_1a 0(4)
C48_1a C67_1a C68_1a C69_1a 152(3)
C66_1a C67_1a C68_1a C50_1a -149(3)
C48_1a C67_1a C68_1a C50_1a 3(3)
C50_1a C68_1a C69_1a C70_1a 0(4)
C67_1a C68_1a C69_1a C70_1a -145(3)
C50_1a C68_1a C69_1a C79_1a 149(3)
C67_1a C68_1a C69_1a C79_1a 4(4)
C79_1a C69_1a C70_1a C52_1a -150(2)
C68_1a C69_1a C70_1a C52_1a -1(4)
C79_1a C69_1a C70_1a C71_1a -6(4)
C68_1a C69_1a C70_1a C71_1a 143(3)
C53_1a C52_1a C70_1a C69_1a 147(2)
C51_1a C52_1a C70_1a C69_1a 7(3)
C53_1a C52_1a C70_1a C71_1a -2(3)
C51_1a C52_1a C70_1a C71_1a -142(2)
C69_1a C70_1a C71_1a C72_1a -2(4)
C52_1a C70_1a C71_1a C72_1a 144(2)
C69_1a C70_1a C71_1a C54_1a -145(2)
C52_1a C70_1a C71_1a C54_1a 2(3)
C53_1a C54_1a C71_1a C72_1a -144(2)
C55_1a C54_1a C71_1a C72_1a 3(4)
C53_1a C54_1a C71_1a C70_1a -1(3)
C55_1a C54_1a C71_1a C70_1a 146(2)
C70_1a C71_1a C72_1a C80_1a 10(4)
C54_1a C71_1a C72_1a C80_1a 148(3)
C70_1a C71_1a C72_1a C73_1a -146(3)
C54_1a C71_1a C72_1a C73_1a -8(4)
C80_1a C72_1a C73_1a C56_1a -147(3)
C71_1a C72_1a C73_1a C56_1a 6(5)
C80_1a C72_1a C73_1a C74_1a -4(5)
C71_1a C72_1a C73_1a C74_1a 150(3)
C57_1a C56_1a C73_1a C72_1a 150(4)
C55_1a C56_1a C73_1a C72_1a 0(5)
C57_1a C56_1a C73_1a C74_1a 3(4)
C55_1a C56_1a C73_1a C74_1a -146(3)
C57_1a C58_1a C74_1a C75_1a -150(4)
C59_1a C58_1a C74_1a C75_1a -15(6)
C57_1a C58_1a C74_1a C73_1a 7(5)
C59_1a C58_1a C74_1a C73_1a 142(4)
C72_1a C73_1a C74_1a C75_1a 3(5)
C56_1a C73_1a C74_1a C75_1a 152(3)
C72_1a C73_1a C74_1a C58_1a -156(3)
C56_1a C73_1a C74_1a C58_1a -6(4)
C62_1a C61_1a C75_1a C76_1a -4(5)
C60_1a C61_1a C75_1a C76_1a -147(3)
C62_1a C61_1a C75_1a C74_1a 144(3)
C60_1a C61_1a C75_1a C74_1a 1(4)
C58_1a C74_1a C75_1a C61_1a 7(5)
C73_1a C74_1a C75_1a C61_1a -147(3)
C58_1a C74_1a C75_1a C76_1a 155(4)
C73_1a C74_1a C75_1a C76_1a 1(5)
C61_1a C75_1a C76_1a C80_1a 144(3)
C74_1a C75_1a C76_1a C80_1a -3(4)
C61_1a C75_1a C76_1a C77_1a 2(4)
C74_1a C75_1a C76_1a C77_1a -145(3)
C64_1a C63_1a C77_1a C76_1a 146(3)
C62_1a C63_1a C77_1a C76_1a -6(4)
C64_1a C63_1a C77_1a C78_1a 8(4)
C62_1a C63_1a C77_1a C78_1a -144(3)
C75_1a C76_1a C77_1a C63_1a 3(4)
C80_1a C76_1a C77_1a C63_1a -144(3)
C75_1a C76_1a C77_1a C78_1a 147(3)
C80_1a C76_1a C77_1a C78_1a 0(3)
C65_1a C66_1a C78_1a C79_1a -147(3)
C67_1a C66_1a C78_1a C79_1a 2(4)
C65_1a C66_1a C78_1a C77_1a -4(4)
C67_1a C66_1a C78_1a C77_1a 146(3)
C63_1a C77_1a C78_1a C66_1a -3(4)
C76_1a C77_1a C78_1a C66_1a -146(2)
C63_1a C77_1a C78_1a C79_1a 143(2)
C76_1a C77_1a C78_1a C79_1a 0(3)
C70_1a C69_1a C79_1a C78_1a 146(2)
C68_1a C69_1a C79_1a C78_1a -4(4)
C70_1a C69_1a C79_1a C80_1a 7(3)
C68_1a C69_1a C79_1a C80_1a -144(2)
C66_1a C78_1a C79_1a C69_1a 1(4)
C77_1a C78_1a C79_1a C69_1a -145(2)
C66_1a C78_1a C79_1a C80_1a 146(2)
C77_1a C78_1a C79_1a C80_1a -1(3)
C71_1a C72_1a C80_1a C76_1a -152(3)
C73_1a C72_1a C80_1a C76_1a 2(4)
C71_1a C72_1a C80_1a C79_1a -9(4)
C73_1a C72_1a C80_1a C79_1a 146(3)
C75_1a C76_1a C80_1a C72_1a 1(4)
C77_1a C76_1a C80_1a C72_1a 148(3)
C75_1a C76_1a C80_1a C79_1a -147(3)
C77_1a C76_1a C80_1a C79_1a 0(3)
C69_1a C79_1a C80_1a C72_1a 1(4)
C78_1a C79_1a C80_1a C72_1a -145(3)
C69_1a C79_1a C80_1a C76_1a 146(2)
C78_1a C79_1a C80_1a C76_1a 1(3)
C9_2b C1_2b C2_2b C12_2b -2(9)
C5_2b C1_2b C2_2b C12_2b -152(4)
C9_2b C1_2b C2_2b C3_2b 148(5)
C5_2b C1_2b C2_2b C3_2b -3(7)
C12_2b C2_2b C3_2b C15_2b 10(7)
C1_2b C2_2b C3_2b C15_2b -141(5)
C12_2b C2_2b C3_2b C4_2b 146(5)
C1_2b C2_2b C3_2b C4_2b -5(7)
C15_2b C3_2b C4_2b C18_2b -4(10)
C2_2b C3_2b C4_2b C18_2b -144(7)
C15_2b C3_2b C4_2b C5_2b 151(5)
C2_2b C3_2b C4_2b C5_2b 11(7)
C9_2b C1_2b C5_2b C4_2b -134(7)
C2_2b C1_2b C5_2b C4_2b 10(7)
C18_2b C4_2b C5_2b C1_2b 144(7)
C3_2b C4_2b C5_2b C1_2b -13(7)
C5_2b C1_2b C9_2b C10_2b 144(6)
C2_2b C1_2b C9_2b C10_2b 2(10)
C1_2b C9_2b C10_2b C27_2b -155(6)
C1_2b C9_2b C10_2b C11_2b 2(8)
C9_2b C10_2b C11_2b C12_2b -6(8)
C27_2b C10_2b C11_2b C12_2b 151(6)
C9_2b C10_2b C11_2b C29_2b -150(4)
C27_2b C10_2b C11_2b C29_2b 7(7)
C1_2b C2_2b C12_2b C11_2b -2(8)
C3_2b C2_2b C12_2b C11_2b -148(5)
C1_2b C2_2b C12_2b C13_2b 140(6)
C3_2b C2_2b C12_2b C13_2b -6(7)
C10_2b C11_2b C12_2b C2_2b 6(9)
C29_2b C11_2b C12_2b C2_2b 142(5)
C10_2b C11_2b C12_2b C13_2b -138(6)
C29_2b C11_2b C12_2b C13_2b -3(8)
C2_2b C12_2b C13_2b C14_2b 4(6)
C11_2b C12_2b C13_2b C14_2b 144(4)
C2_2b C12_2b C13_2b C31_2b -143(5)
C11_2b C12_2b C13_2b C31_2b -2(7)
C12_2b C13_2b C14_2b C15_2b -7(7)
C31_2b C13_2b C14_2b C15_2b 144(5)
C12_2b C13_2b C14_2b C33_2b -155(4)
C31_2b C13_2b C14_2b C33_2b -5(6)
C4_2b C3_2b C15_2b C14_2b -145(5)
C2_2b C3_2b C15_2b C14_2b -12(7)
C4_2b C3_2b C15_2b C16_2b 11(8)
C2_2b C3_2b C15_2b C16_2b 144(5)
C13_2b C14_2b C15_2b C3_2b 11(7)
C33_2b C14_2b C15_2b C3_2b 155(4)
C13_2b C14_2b C15_2b C16_2b -147(5)
C33_2b C14_2b C15_2b C16_2b -3(7)
C3_2b C15_2b C16_2b C17_2b -8(8)
C14_2b C15_2b C16_2b C17_2b 147(5)
C3_2b C15_2b C16_2b C35_2b -148(5)
C14_2b C15_2b C16_2b C35_2b 7(8)
C15_2b C16_2b C17_2b C18_2b -2(7)
C35_2b C16_2b C17_2b C18_2b 142(5)
C15_2b C16_2b C17_2b C37_2b -148(5)
C35_2b C16_2b C17_2b C37_2b -4(6)
C3_2b C4_2b C18_2b C19_2b 145(6)
C5_2b C4_2b C18_2b C19_2b -6(9)
C3_2b C4_2b C18_2b C17_2b -4(10)
C5_2b C4_2b C18_2b C17_2b -156(6)
C16_2b C17_2b C18_2b C4_2b 7(7)
C37_2b C17_2b C18_2b C4_2b 150(5)
C16_2b C17_2b C18_2b C19_2b -141(5)
C37_2b C17_2b C18_2b C19_2b 2(7)
C4_2b C18_2b C19_2b C20_2b 7(8)
C17_2b C18_2b C19_2b C20_2b 154(4)
C4_2b C18_2b C19_2b C39_2b -152(5)
C17_2b C18_2b C19_2b C39_2b -6(7)
C18_2b C19_2b C20_2b C21_2b -151(5)
C39_2b C19_2b C20_2b C21_2b 8(6)
C19_2b C20_2b C21_2b C40_2b -6(7)
C19_2b C20_2b C21_2b C22_2b 145(6)
C40_2b C21_2b C22_2b C23_2b 155(6)
C20_2b C21_2b C22_2b C23_2b 3(9)
C40_2b C21_2b C22_2b C43_2b 3(8)
C20_2b C21_2b C22_2b C43_2b -149(5)
C21_2b C22_2b C23_2b C24_2b -143(6)
C43_2b C22_2b C23_2b C24_2b 8(9)
C21_2b C22_2b C23_2b C7_2b -9(10)
C43_2b C22_2b C23_2b C7_2b 142(6)
C7_2b C23_2b C24_2b C45_2b -161(5)
C22_2b C23_2b C24_2b C45_2b -17(9)
C7_2b C23_2b C24_2b C25_2b 6(7)
C22_2b C23_2b C24_2b C25_2b 150(5)
C45_2b C24_2b C25_2b C26_2b 11(7)
C23_2b C24_2b C25_2b C26_2b -156(5)
C24_2b C25_2b C26_2b C27_2b 147(5)
C24_2b C25_2b C26_2b C47_2b 1(7)
C9_2b C10_2b C27_2b C28_2b 151(5)
C11_2b C10_2b C27_2b C28_2b -2(7)
C9_2b C10_2b C27_2b C26_2b 15(9)
C11_2b C10_2b C27_2b C26_2b -138(6)
C25_2b C26_2b C27_2b C10_2b -17(9)
C47_2b C26_2b C27_2b C10_2b 132(6)
C25_2b C26_2b C27_2b C28_2b -142(5)
C47_2b C26_2b C27_2b C28_2b 7(8)
C10_2b C27_2b C28_2b C49_2b -145(6)
C26_2b C27_2b C28_2b C49_2b -10(9)
C10_2b C27_2b C28_2b C29_2b -4(7)
C26_2b C27_2b C28_2b C29_2b 131(6)
C49_2b C28_2b C29_2b C11_2b 148(6)
C27_2b C28_2b C29_2b C11_2b 9(8)
C49_2b C28_2b C29_2b C30_2b -11(10)
C27_2b C28_2b C29_2b C30_2b -150(6)
C12_2b C11_2b C29_2b C28_2b -158(6)
C10_2b C11_2b C29_2b C28_2b -9(7)
C12_2b C11_2b C29_2b C30_2b 1(9)
C10_2b C11_2b C29_2b C30_2b 150(6)
C28_2b C29_2b C30_2b C31_2b 162(6)
C11_2b C29_2b C30_2b C31_2b 4(9)
C28_2b C29_2b C30_2b C51_2b 11(9)
C11_2b C29_2b C30_2b C51_2b -147(6)
C12_2b C13_2b C31_2b C32_2b 152(4)
C14_2b C13_2b C31_2b C32_2b 5(6)
C12_2b C13_2b C31_2b C30_2b 8(7)
C14_2b C13_2b C31_2b C30_2b -138(5)
C29_2b C30_2b C31_2b C32_2b -143(5)
C51_2b C30_2b C31_2b C32_2b 10(8)
C29_2b C30_2b C31_2b C13_2b -9(7)
C51_2b C30_2b C31_2b C13_2b 144(5)
C13_2b C31_2b C32_2b C53_2b -147(4)
C30_2b C31_2b C32_2b C53_2b -6(7)
C13_2b C31_2b C32_2b C33_2b -4(6)
C30_2b C31_2b C32_2b C33_2b 137(5)
C53_2b C32_2b C33_2b C34_2b -4(7)
C31_2b C32_2b C33_2b C34_2b -144(5)
C53_2b C32_2b C33_2b C14_2b 141(4)
C31_2b C32_2b C33_2b C14_2b 1(6)
C15_2b C14_2b C33_2b C32_2b -149(5)
C13_2b C14_2b C33_2b C32_2b 2(5)
C15_2b C14_2b C33_2b C34_2b -7(8)
C13_2b C14_2b C33_2b C34_2b 144(5)
C32_2b C33_2b C34_2b C35_2b 151(5)
C14_2b C33_2b C34_2b C35_2b 12(7)
C32_2b C33_2b C34_2b C55_2b 2(8)
C14_2b C33_2b C34_2b C55_2b -137(5)
C15_2b C16_2b C35_2b C36_2b 152(5)
C17_2b C16_2b C35_2b C36_2b 9(6)
C15_2b C16_2b C35_2b C34_2b -2(8)
C17_2b C16_2b C35_2b C34_2b -144(5)
C33_2b C34_2b C35_2b C16_2b -7(8)
C55_2b C34_2b C35_2b C16_2b 144(5)
C33_2b C34_2b C35_2b C36_2b -154(5)
C55_2b C34_2b C35_2b C36_2b -3(8)
C16_2b C35_2b C36_2b C57_2b -147(6)
C34_2b C35_2b C36_2b C57_2b 5(9)
C16_2b C35_2b C36_2b C37_2b -12(6)
C34_2b C35_2b C36_2b C37_2b 140(5)
C57_2b C36_2b C37_2b C17_2b 145(5)
C35_2b C36_2b C37_2b C17_2b 10(6)
C57_2b C36_2b C37_2b C38_2b -8(8)
C35_2b C36_2b C37_2b C38_2b -143(5)
C18_2b C17_2b C37_2b C36_2b -152(4)
C16_2b C17_2b C37_2b C36_2b -3(6)
C18_2b C17_2b C37_2b C38_2b 1(8)
C16_2b C17_2b C37_2b C38_2b 149(5)
C36_2b C37_2b C38_2b C39_2b 149(5)
C17_2b C37_2b C38_2b C39_2b 1(7)
C36_2b C37_2b C38_2b C59_2b 7(8)
C17_2b C37_2b C38_2b C59_2b -141(5)
C18_2b C19_2b C39_2b C40_2b 152(5)
C20_2b C19_2b C39_2b C40_2b -7(6)
C18_2b C19_2b C39_2b C38_2b 8(7)
C20_2b C19_2b C39_2b C38_2b -151(5)
C37_2b C38_2b C39_2b C40_2b -141(4)
C59_2b C38_2b C39_2b C40_2b -4(7)
C37_2b C38_2b C39_2b C19_2b -5(7)
C59_2b C38_2b C39_2b C19_2b 132(5)
C19_2b C39_2b C40_2b C41_2b -140(5)
C38_2b C39_2b C40_2b C41_2b 5(6)
C19_2b C39_2b C40_2b C21_2b 2(5)
C38_2b C39_2b C40_2b C21_2b 146(5)
C20_2b C21_2b C40_2b C41_2b 141(6)
C22_2b C21_2b C40_2b C41_2b -12(9)
C20_2b C21_2b C40_2b C39_2b 3(7)
C22_2b C21_2b C40_2b C39_2b -150(5)
C39_2b C40_2b C41_2b C42_2b 156(5)
C21_2b C40_2b C41_2b C42_2b 22(8)
C39_2b C40_2b C41_2b C60_2b -7(8)
C21_2b C40_2b C41_2b C60_2b -141(6)
C40_2b C41_2b C42_2b C62_2b -155(5)
C60_2b C41_2b C42_2b C62_2b 8(7)
C40_2b C41_2b C42_2b C43_2b -21(7)
C60_2b C41_2b C42_2b C43_2b 142(5)
C62_2b C42_2b C43_2b C44_2b -13(6)
C41_2b C42_2b C43_2b C44_2b -136(5)
C62_2b C42_2b C43_2b C22_2b 137(4)
C41_2b C42_2b C43_2b C22_2b 13(7)
C21_2b C22_2b C43_2b C42_2b -4(7)
C23_2b C22_2b C43_2b C42_2b -153(5)
C21_2b C22_2b C43_2b C44_2b 143(5)
C23_2b C22_2b C43_2b C44_2b -6(7)
C42_2b C43_2b C44_2b C45_2b 162(4)
C22_2b C43_2b C44_2b C45_2b 11(7)
C42_2b C43_2b C44_2b C64_2b 5(7)
C22_2b C43_2b C44_2b C64_2b -146(5)
C23_2b C24_2b C45_2b C44_2b 23(8)
C25_2b C24_2b C45_2b C44_2b -142(5)
C23_2b C24_2b C45_2b C46_2b 149(6)
C25_2b C24_2b C45_2b C46_2b -16(7)
C64_2b C44_2b C45_2b C24_2b 141(4)
C43_2b C44_2b C45_2b C24_2b -19(7)
C64_2b C44_2b C45_2b C46_2b 11(6)
C43_2b C44_2b C45_2b C46_2b -149(4)
C24_2b C45_2b C46_2b C65_2b -137(4)
C44_2b C45_2b C46_2b C65_2b -6(5)
C24_2b C45_2b C46_2b C47_2b 10(7)
C44_2b C45_2b C46_2b C47_2b 140(5)
C45_2b C46_2b C47_2b C48_2b -151(5)
C65_2b C46_2b C47_2b C48_2b -8(7)
C45_2b C46_2b C47_2b C26_2b 1(7)
C65_2b C46_2b C47_2b C26_2b 143(5)
C27_2b C26_2b C47_2b C46_2b -151(5)
C25_2b C26_2b C47_2b C46_2b -7(8)
C27_2b C26_2b C47_2b C48_2b -2(8)
C25_2b C26_2b C47_2b C48_2b 143(5)
C46_2b C47_2b C48_2b C67_2b 9(8)
C26_2b C47_2b C48_2b C67_2b -141(5)
C46_2b C47_2b C48_2b C49_2b 151(5)
C26_2b C47_2b C48_2b C49_2b 1(8)
C29_2b C28_2b C49_2b C50_2b 6(9)
C27_2b C28_2b C49_2b C50_2b 142(5)
C29_2b C28_2b C49_2b C48_2b -128(6)
C27_2b C28_2b C49_2b C48_2b 9(9)
C67_2b C48_2b C49_2b C28_2b 142(5)
C47_2b C48_2b C49_2b C28_2b -4(9)
C67_2b C48_2b C49_2b C50_2b 4(7)
C47_2b C48_2b C49_2b C50_2b -142(5)
C28_2b C49_2b C50_2b C68_2b -143(6)
C48_2b C49_2b C50_2b C68_2b -3(7)
C28_2b C49_2b C50_2b C51_2b -1(9)
C48_2b C49_2b C50_2b C51_2b 139(5)
C49_2b C50_2b C51_2b C52_2b -148(5)
C68_2b C50_2b C51_2b C52_2b -7(7)
C49_2b C50_2b C51_2b C30_2b 1(8)
C68_2b C50_2b C51_2b C30_2b 142(5)
C31_2b C30_2b C51_2b C50_2b -157(5)
C29_2b C30_2b C51_2b C50_2b -5(8)
C31_2b C30_2b C51_2b C52_2b -7(8)
C29_2b C30_2b C51_2b C52_2b 144(5)
C50_2b C51_2b C52_2b C70_2b 4(7)
C30_2b C51_2b C52_2b C70_2b -144(5)
C50_2b C51_2b C52_2b C53_2b 150(5)
C30_2b C51_2b C52_2b C53_2b 2(7)
C33_2b C32_2b C53_2b C54_2b 5(7)
C31_2b C32_2b C53_2b C54_2b 144(4)
C33_2b C32_2b C53_2b C52_2b -139(5)
C31_2b C32_2b C53_2b C52_2b 0(7)
C70_2b C52_2b C53_2b C32_2b 151(4)
C51_2b C52_2b C53_2b C32_2b 2(7)
C70_2b C52_2b C53_2b C54_2b 3(5)
C51_2b C52_2b C53_2b C54_2b -146(4)
C32_2b C53_2b C54_2b C71_2b -149(4)
C52_2b C53_2b C54_2b C71_2b -1(5)
C32_2b C53_2b C54_2b C55_2b -5(7)
C52_2b C53_2b C54_2b C55_2b 144(5)
C53_2b C54_2b C55_2b C56_2b -146(5)
C71_2b C54_2b C55_2b C56_2b -8(8)
C53_2b C54_2b C55_2b C34_2b 3(7)
C71_2b C54_2b C55_2b C34_2b 142(5)
C33_2b C34_2b C55_2b C56_2b 148(5)
C35_2b C34_2b C55_2b C56_2b 1(7)
C33_2b C34_2b C55_2b C54_2b -2(8)
C35_2b C34_2b C55_2b C54_2b -150(5)
C54_2b C55_2b C56_2b C57_2b 149(6)
C34_2b C55_2b C56_2b C57_2b -1(9)
C54_2b C55_2b C56_2b C73_2b 6(8)
C34_2b C55_2b C56_2b C73_2b -144(5)
C37_2b C36_2b C57_2b C56_2b -137(6)
C35_2b C36_2b C57_2b C56_2b -4(9)
C37_2b C36_2b C57_2b C58_2b 4(10)
C35_2b C36_2b C57_2b C58_2b 137(7)
C73_2b C56_2b C57_2b C36_2b 148(6)
C55_2b C56_2b C57_2b C36_2b 3(10)
C73_2b C56_2b C57_2b C58_2b -2(7)
C55_2b C56_2b C57_2b C58_2b -147(6)
C36_2b C57_2b C58_2b C74_2b -143(7)
C56_2b C57_2b C58_2b C74_2b 3(8)
C36_2b C57_2b C58_2b C59_2b 0(10)
C56_2b C57_2b C58_2b C59_2b 146(6)
C57_2b C58_2b C59_2b C60_2b -147(6)
C74_2b C58_2b C59_2b C60_2b -10(9)
C57_2b C58_2b C59_2b C38_2b -1(10)
C74_2b C58_2b C59_2b C38_2b 136(7)
C39_2b C38_2b C59_2b C60_2b 6(8)
C37_2b C38_2b C59_2b C60_2b 143(5)
C39_2b C38_2b C59_2b C58_2b -140(7)
C37_2b C38_2b C59_2b C58_2b -2(9)
C40_2b C41_2b C60_2b C61_2b 158(6)
C42_2b C41_2b C60_2b C61_2b -5(7)
C40_2b C41_2b C60_2b C59_2b 10(10)
C42_2b C41_2b C60_2b C59_2b -153(6)
C58_2b C59_2b C60_2b C61_2b 7(9)
C38_2b C59_2b C60_2b C61_2b -147(6)
C58_2b C59_2b C60_2b C41_2b 145(7)
C38_2b C59_2b C60_2b C41_2b -9(9)
C41_2b C60_2b C61_2b C75_2b -148(6)
C59_2b C60_2b C61_2b C75_2b 0(9)
C41_2b C60_2b C61_2b C62_2b -1(7)
C59_2b C60_2b C61_2b C62_2b 146(6)
C41_2b C42_2b C62_2b C63_2b 143(5)
C43_2b C42_2b C62_2b C63_2b 12(8)
C41_2b C42_2b C62_2b C61_2b -8(5)
C43_2b C42_2b C62_2b C61_2b -138(4)
C75_2b C61_2b C62_2b C63_2b 2(8)
C60_2b C61_2b C62_2b C63_2b -145(5)
C75_2b C61_2b C62_2b C42_2b 153(5)
C60_2b C61_2b C62_2b C42_2b 6(7)
C42_2b C62_2b C63_2b C77_2b -148(5)
C61_2b C62_2b C63_2b C77_2b -1(8)
C42_2b C62_2b C63_2b C64_2b -2(7)
C61_2b C62_2b C63_2b C64_2b 145(5)
C77_2b C63_2b C64_2b C65_2b 8(7)
C62_2b C63_2b C64_2b C65_2b -141(5)
C77_2b C63_2b C64_2b C44_2b 143(5)
C62_2b C63_2b C64_2b C44_2b -7(7)
C45_2b C44_2b C64_2b C63_2b -154(4)
C43_2b C44_2b C64_2b C63_2b 5(8)
C45_2b C44_2b C64_2b C65_2b -12(6)
C43_2b C44_2b C64_2b C65_2b 147(5)
C63_2b C64_2b C65_2b C66_2b -5(8)
C44_2b C64_2b C65_2b C66_2b -145(5)
C63_2b C64_2b C65_2b C46_2b 148(5)
C44_2b C64_2b C65_2b C46_2b 8(6)
C45_2b C46_2b C65_2b C66_2b 150(5)
C47_2b C46_2b C65_2b C66_2b 2(8)
C45_2b C46_2b C65_2b C64_2b -1(6)
C47_2b C46_2b C65_2b C64_2b -149(5)
C64_2b C65_2b C66_2b C78_2b -4(7)
C46_2b C65_2b C66_2b C78_2b -153(5)
C64_2b C65_2b C66_2b C67_2b 152(5)
C46_2b C65_2b C66_2b C67_2b 3(8)
C78_2b C66_2b C67_2b C68_2b 14(7)
C65_2b C66_2b C67_2b C68_2b -142(5)
C78_2b C66_2b C67_2b C48_2b 154(5)
C65_2b C66_2b C67_2b C48_2b -2(8)
C49_2b C48_2b C67_2b C66_2b -149(5)
C47_2b C48_2b C67_2b C66_2b -4(8)
C49_2b C48_2b C67_2b C68_2b -4(6)
C47_2b C48_2b C67_2b C68_2b 141(5)
C66_2b C67_2b C68_2b C69_2b -8(8)
C48_2b C67_2b C68_2b C69_2b -152(5)
C66_2b C67_2b C68_2b C50_2b 146(5)
C48_2b C67_2b C68_2b C50_2b 2(6)
C49_2b C50_2b C68_2b C69_2b 151(5)
C51_2b C50_2b C68_2b C69_2b 4(8)
C49_2b C50_2b C68_2b C67_2b 1(6)
C51_2b C50_2b C68_2b C67_2b -147(5)
C67_2b C68_2b C69_2b C79_2b 2(7)
C50_2b C68_2b C69_2b C79_2b -146(5)
C67_2b C68_2b C69_2b C70_2b 152(5)
C50_2b C68_2b C69_2b C70_2b 4(8)
C79_2b C69_2b C70_2b C52_2b 144(4)
C68_2b C69_2b C70_2b C52_2b -8(6)
C79_2b C69_2b C70_2b C71_2b 8(6)
C68_2b C69_2b C70_2b C71_2b -143(4)
C53_2b C52_2b C70_2b C69_2b -145(4)
C51_2b C52_2b C70_2b C69_2b 4(7)
C53_2b C52_2b C70_2b C71_2b -4(5)
C51_2b C52_2b C70_2b C71_2b 145(4)
C69_2b C70_2b C71_2b C72_2b -2(7)
C52_2b C70_2b C71_2b C72_2b -143(4)
C69_2b C70_2b C71_2b C54_2b 145(4)
C52_2b C70_2b C71_2b C54_2b 4(5)
C53_2b C54_2b C71_2b C72_2b 147(4)
C55_2b C54_2b C71_2b C72_2b 3(7)
C53_2b C54_2b C71_2b C70_2b -2(5)
C55_2b C54_2b C71_2b C70_2b -145(5)
C70_2b C71_2b C72_2b C80_2b -4(7)
C54_2b C71_2b C72_2b C80_2b -149(5)
C70_2b C71_2b C72_2b C73_2b 147(5)
C54_2b C71_2b C72_2b C73_2b 2(7)
C80_2b C72_2b C73_2b C56_2b 147(6)
C71_2b C72_2b C73_2b C56_2b -4(9)
C80_2b C72_2b C73_2b C74_2b -2(8)
C71_2b C72_2b C73_2b C74_2b -153(5)
C57_2b C56_2b C73_2b C72_2b -150(6)
C55_2b C56_2b C73_2b C72_2b -1(9)
C57_2b C56_2b C73_2b C74_2b 1(7)
C55_2b C56_2b C73_2b C74_2b 150(5)
C72_2b C73_2b C74_2b C75_2b 12(9)
C56_2b C73_2b C74_2b C75_2b -141(6)
C72_2b C73_2b C74_2b C58_2b 153(6)
C56_2b C73_2b C74_2b C58_2b 0(7)
C57_2b C58_2b C74_2b C75_2b 141(6)
C59_2b C58_2b C74_2b C75_2b 7(10)
C57_2b C58_2b C74_2b C73_2b -2(8)
C59_2b C58_2b C74_2b C73_2b -137(7)
C73_2b C74_2b C75_2b C76_2b -14(8)
C58_2b C74_2b C75_2b C76_2b -149(6)
C73_2b C74_2b C75_2b C61_2b 137(6)
C58_2b C74_2b C75_2b C61_2b 1(9)
C62_2b C61_2b C75_2b C76_2b -2(8)
C60_2b C61_2b C75_2b C76_2b 145(5)
C62_2b C61_2b C75_2b C74_2b -151(5)
C60_2b C61_2b C75_2b C74_2b -4(8)
C74_2b C75_2b C76_2b C80_2b 6(7)
C61_2b C75_2b C76_2b C80_2b -144(5)
C74_2b C75_2b C76_2b C77_2b 152(5)
C61_2b C75_2b C76_2b C77_2b 2(8)
C64_2b C63_2b C77_2b C78_2b -4(7)
C62_2b C63_2b C77_2b C78_2b 143(5)
C64_2b C63_2b C77_2b C76_2b -146(4)
C62_2b C63_2b C77_2b C76_2b 1(7)
C75_2b C76_2b C77_2b C63_2b -2(7)
C80_2b C76_2b C77_2b C63_2b 149(4)
C75_2b C76_2b C77_2b C78_2b -149(5)
C80_2b C76_2b C77_2b C78_2b 1(5)
C67_2b C66_2b C78_2b C79_2b -15(7)
C65_2b C66_2b C78_2b C79_2b 141(5)
C67_2b C66_2b C78_2b C77_2b -148(4)
C65_2b C66_2b C78_2b C77_2b 7(7)
C63_2b C77_2b C78_2b C66_2b -3(7)
C76_2b C77_2b C78_2b C66_2b 140(4)
C63_2b C77_2b C78_2b C79_2b -143(4)
C76_2b C77_2b C78_2b C79_2b 0(5)
C70_2b C69_2b C79_2b C78_2b -152(4)
C68_2b C69_2b C79_2b C78_2b -3(7)
C70_2b C69_2b C79_2b C80_2b -9(7)
C68_2b C69_2b C79_2b C80_2b 141(5)
C66_2b C78_2b C79_2b C69_2b 9(6)
C77_2b C78_2b C79_2b C69_2b 147(4)
C66_2b C78_2b C79_2b C80_2b -139(4)
C77_2b C78_2b C79_2b C80_2b -1(5)
C71_2b C72_2b C80_2b C79_2b 4(7)
C73_2b C72_2b C80_2b C79_2b -148(5)
C71_2b C72_2b C80_2b C76_2b 147(5)
C73_2b C72_2b C80_2b C76_2b -4(8)
C69_2b C79_2b C80_2b C72_2b 3(7)
C78_2b C79_2b C80_2b C72_2b 149(4)
C69_2b C79_2b C80_2b C76_2b -145(4)
C78_2b C79_2b C80_2b C76_2b 2(5)
C75_2b C76_2b C80_2b C72_2b 2(7)
C77_2b C76_2b C80_2b C72_2b -149(5)
C75_2b C76_2b C80_2b C79_2b 150(5)
C77_2b C76_2b C80_2b C79_2b -2(5)
C9_1a C8_1a C81 N1 88.9(17)
C7_1a C8_1a C81 N1 -140.4(15)
C25_1a C8_1a C81 N1 -30.2(19)
C9_1a C8_1a C81 N3 -93.6(17)
C7_1a C8_1a C81 N3 37.0(19)
C25_1a C8_1a C81 N3 147.2(15)
N3 C81 N1 N2 2(3)
C8_1a C81 N1 N2 179.6(13)
C81 N1 N2 C82 -2(2)
N1 N2 C82 C83 1(2)
N1 N2 C82 C84 -179.8(13)
N2 C82 C83 N3 1(2)
C84 C82 C83 N3 -179.0(14)
N2 C82 C83 C90 -179.2(15)
C84 C82 C83 C90 1(2)
C82 C83 N3 C81 0(2)
C90 C83 N3 C81 179.5(14)
N1 C81 N3 C83 -1(2)
C8_1a C81 N3 C83 -178.3(13)
N2 C82 C84 C85 46.9(19)
C83 C82 C84 C85 -133.4(16)
N2 C82 C84 C89 -128.2(15)
C83 C82 C84 C89 52(2)
C89 C84 C85 C86 -2(2)
C82 C84 C85 C86 -177.3(13)
C84 C85 C86 C87 2(2)
C85 C86 C87 C88 -2(2)
C86 C87 C88 C89 2(2)
C87 C88 C89 C84 -2(2)
C85 C84 C89 C88 2(2)
C82 C84 C89 C88 176.7(14)
N3 C83 C90 C91 -134.9(17)
C82 C83 C90 C91 45(2)
N3 C83 C90 C95 43(2)
C82 C83 C90 C95 -137.2(16)
C95 C90 C91 C92 0(3)
C83 C90 C91 C92 178.1(15)
C90 C91 C92 C93 3(2)
C91 C92 C93 C94 -4(2)
C92 C93 C94 C95 2(3)
C93 C94 C95 C90 2(3)
C91 C90 C95 C94 -3(2)
C83 C90 C95 C94 179.4(15)
